data_7123873
loop_
_publ_author_name
'Hegarty, Isabel'
'Dalton, Hannah L.'
'Henwood, Adam'
'Hawes, Chris Samuel'
'Gunnlaugsson, Thorfinnur'

_publ_section_title
;
 Unexpected linkage isomerism in chiral tetranuclear bis-tridentate
 (1,2,3-triazol-4-yl)-picolinamide (tzpa) grids
;
_journal_name_full 'Chemical Communications'
_journal_paper_doi 10.1039/C9CC03316E
_journal_year 2019
_chemical_absolute_configuration ad
_chemical_formula_moiety '2(C80 H70 Cu2 N20 O4), 4(F6 P), 4(C7 H8)'
_chemical_formula_sum 'C188 H172 Cu4 F24 N40 O8 P4'
_chemical_formula_weight 3953.69
_space_group_crystal_system monoclinic
_space_group_IT_number 5
_space_group_name_Hall 'C 2y'
_space_group_name_H-M_alt 'C 1 2 1'
_symmetry_space_group_name_Hall 'C 2y'
_symmetry_space_group_name_H-M 'C 1 2 1'
_atom_sites_solution_hydrogens geom
_audit_creation_date 2017-09-12
_audit_creation_method
;
Olex2 1.2
(compiled 2017.08.10 svn.r3458 for OlexSys, GUI svn.r5381)
;
_audit_update_record
;
2019-03-24 deposited with the CCDC.    2019-07-15 downloaded from the CCDC.
;
_cell_angle_alpha 90
_cell_angle_beta 131.776(2)
_cell_angle_gamma 90
_cell_formula_units_Z 4
_cell_length_a 36.3689(12)
_cell_length_b 30.0761(11)
_cell_length_c 26.1089(9)
_cell_measurement_reflns_used 9039
_cell_measurement_temperature 100(2)
_cell_measurement_theta_max 67.92
_cell_measurement_theta_min 3.71
_cell_volume 21297.9(14)
_computing_cell_refinement 'SAINT v8.37A (Bruker, 2015)'
_computing_data_reduction 'SAINT v8.37A (Bruker, 2015)'
_computing_molecular_graphics 'Olex2 (Dolomanov et al., 2009)'
_computing_publication_material 'Olex2 (Dolomanov et al., 2009)'
_computing_structure_refinement 'ShelXL (Sheldrick, 2015)'
_diffrn_ambient_temperature 99.99
_diffrn_detector_area_resol_mean 8
_diffrn_measured_fraction_theta_full 1.000
_diffrn_measured_fraction_theta_max 0.997
_diffrn_measurement_device_type 'Bruker APEX-II CCD'
_diffrn_measurement_method '\w and \f scans'
_diffrn_radiation_monochromator graphite
_diffrn_radiation_type CuK\a
_diffrn_radiation_wavelength 1.54178
_diffrn_reflns_av_R_equivalents 0.0481
_diffrn_reflns_av_unetI/netI 0.0544
_diffrn_reflns_Laue_measured_fraction_full 1.000
_diffrn_reflns_Laue_measured_fraction_max 0.997
_diffrn_reflns_limit_h_max 43
_diffrn_reflns_limit_h_min -43
_diffrn_reflns_limit_k_max 36
_diffrn_reflns_limit_k_min -35
_diffrn_reflns_limit_l_max 31
_diffrn_reflns_limit_l_min -31
_diffrn_reflns_number 114816
_diffrn_reflns_point_group_measured_fraction_full 0.993
_diffrn_reflns_point_group_measured_fraction_max 0.988
_diffrn_reflns_theta_full 67.679
_diffrn_reflns_theta_max 68.437
_diffrn_reflns_theta_min 3.259
_diffrn_source 'sealed tube'
_diffrn_standards_number 0
_exptl_absorpt_coefficient_mu 1.422
_exptl_absorpt_correction_T_max 0.7531
_exptl_absorpt_correction_T_min 0.6655
_exptl_absorpt_correction_type multi-scan
_exptl_absorpt_process_details
'SADABS-2016/2 (Bruker,2016/2) was used for absorption correction. wR2(int) was 0.0878 before and 0.0704 after correction. The Ratio of minimum to maximum transmission is 0.8837. The \l/2 correction factor is Not present.'
_exptl_crystal_colour blue
_exptl_crystal_density_diffrn 1.233
_exptl_crystal_description block
_exptl_crystal_F_000 8144
_exptl_crystal_size_max 0.24
_exptl_crystal_size_mid 0.14
_exptl_crystal_size_min 0.1
_refine_diff_density_max 0.807
_refine_diff_density_min -0.377
_refine_diff_density_rms 0.083
_refine_ls_abs_structure_details
;
 Flack x determined using 14443 quotients [(I+)-(I-)]/[(I+)+(I-)]
 (Parsons, Flack and Wagner, Acta Cryst. B69 (2013) 249-259).
;
_refine_ls_abs_structure_Flack 0.012(7)
_refine_ls_extinction_method none
_refine_ls_goodness_of_fit_ref 1.033
_refine_ls_hydrogen_treatment constr
_refine_ls_matrix_type full
_refine_ls_number_parameters 2551
_refine_ls_number_reflns 38707
_refine_ls_number_restraints 412
_refine_ls_restrained_S_all 1.040
_refine_ls_R_factor_all 0.0747
_refine_ls_R_factor_gt 0.0671
_refine_ls_shift/su_max 0.010
_refine_ls_shift/su_mean 0.000
_refine_ls_structure_factor_coef Fsqd
_refine_ls_weighting_details 'w=1/[\s^2^(Fo^2^)+(0.1547P)^2^+1.2739P] where P=(Fo^2^+2Fc^2^)/3'
_refine_ls_weighting_scheme calc
_refine_ls_wR_factor_gt 0.1880
_refine_ls_wR_factor_ref 0.1998
_reflns_Friedel_coverage 0.943
_reflns_Friedel_fraction_full 0.987
_reflns_Friedel_fraction_max 0.979
_reflns_number_gt 33716
_reflns_number_total 38707
_reflns_threshold_expression 'I > 2\s(I)'
_cod_data_source_file c9cc03316e2.cif
_cod_data_source_block Cu4H14PF64
_cod_database_code 7123873
_shelx_shelxl_version_number 2014/7
_shelx_space_group_comment
;
The symmetry employed for this shelxl refinement is uniquely defined
by the following loop, which should always be used as a source of
symmetry information in preference to the above space-group names.
They are only intended as comments.
;
_shelx_estimated_absorpt_t_max 0.871
_shelx_estimated_absorpt_t_min 0.727
_olex2_refinement_description
;
1. Fixed Uiso
 At 1.2 times of:
  All C(H) groups, All C(H,H) groups, All N(H) groups
 At 1.5 times of:
  All C(H,H,H) groups
2. Restrained distances
 C174-C173
 1.45 with sigma of 0.02
 C167-C166
 1.45 with sigma of 0.02
 C166-C165 = C165-C164 = C164-C163 = C163-C162 = C162-C161 = C166-C161
 1.4 with sigma of 0.01
 C176-C175 = C177-C176 = C178-C177 = C179-C178 = C180-C179 = C180-C175
 1.4 with sigma of 0.01
 C188-C187
 1.45 with sigma of 0.02
 C169-C168 \\sim C169-C170 \\sim C170-C171 \\sim C171-C172 \\sim C172-C173
\\sim C168-C173
 with sigma of 0.01
 C200-C201 \\sim C199-C200 \\sim C199-C198 \\sim C197-C198 \\sim C197-C196
\\sim C201-C196
 with sigma of 0.01
 C39-C40 \\sim C39-C38 \\sim C38-C37 \\sim C37-C36
 with sigma of 0.01
3. Uiso/Uaniso restraints and constraints
Uanis(C78) \\sim Ueq: with sigma of 0.02 and sigma for terminal atoms of 0.02
Uanis(C195) \\sim Ueq: with sigma of 0.02 and sigma for terminal atoms of 0.02
Uanis(C159) \\sim Ueq: with sigma of 0.02 and sigma for terminal atoms of 0.02
4. Rigid body (RIGU) restrains
 C73, C75, C76, C77, C78, C79, C80
 with sigma for 1-2 distances of 0.001 and sigma for 1-3 distances of 0.001
 C196, C197, C198, C199, C200, C201, C202
 with sigma for 1-2 distances of 0.001 and sigma for 1-3 distances of 0.001
 C168, C169, C170, C171, C172, C173, C174
 with sigma for 1-2 distances of 0.002 and sigma for 1-3 distances of 0.002
 C34, C35, C36, C37, C38, C39, C40
 with sigma for 1-2 distances of 0.001 and sigma for 1-3 distances of 0.001
 C189, C190, C191, C192, C193, C194
 with sigma for 1-2 distances of 0.002 and sigma for 1-3 distances of 0.002
 C161, C162, C163, C164, C165, C166, C167
 with sigma for 1-2 distances of 0.001 and sigma for 1-3 distances of 0.001
 C175, C176, C177, C178, C179, C180
 with sigma for 1-2 distances of 0.002 and sigma for 1-3 distances of 0.002
 C153, C155, C156, C157, C158, C159, C160
 with sigma for 1-2 distances of 0.001 and sigma for 1-3 distances of 0.001
5. Others
 Fixed Sof: C161(0.5) H161(0.5) C162(0.5) H162(0.5) C163(0.5) H163(0.5)
 C164(0.5) H164(0.5) C165(0.5) H165(0.5) C166(0.5) C167(0.5) H16A(0.5)
 H16B(0.5) H16C(0.5) C168(0.5) H168(0.5) C169(0.5) H169(0.5) C170(0.5)
 H170(0.5) C171(0.5) H171(0.5) C172(0.5) H172(0.5) C173(0.5) C174(0.5)
 H17C(0.5) H17D(0.5) H17E(0.5) C175(0.5) H175(0.5) C176(0.5) H176(0.5)
 C177(0.5) H177(0.5) C178(0.5) H178(0.5) C179(0.5) H179(0.5) C180(0.5)
 C181(0.5) H18D(0.5) H18E(0.5) H18F(0.5) C196(0.5) H196(0.5) C197(0.5)
 H197(0.5) C198(0.5) H198(0.5) C199(0.5) H199(0.5) C200(0.5) H200(0.5)
 C201(0.5) C202(0.5) H20A(0.5) H20B(0.5) H20C(0.5)
6.a Ternary CH refined with riding coordinates:
 C7(H7), C34(H34), C47(H47), C73(H73), C87(H87), C113(H113), C127(H127),
 C153(H153)
6.b Secondary CH2 refined with riding coordinates:
 C17(H17A,H17B), C24(H24A,H24B), C57(H57A,H57B), C64(H64A,H64B), C97(H97A,
 H97B), C104(H10A,H10B), C137(H13A,H13B), C144(H14A,H14B)
6.c Me refined with riding coordinates:
 C167(H16A,H16B,H16C), C174(H17C,H17D,H17E)
6.d Aromatic/amide H refined with riding coordinates:
 N6(H6), N15(H15), C1(H1), C2(H2), C3(H3), C4(H4), C5(H5), C9(H9), C12(H12),
 C13(H13), C14(H14), C19(H19), C21(H21), C22(H22), C23(H23), C27(H27), C28(H28),
  C29(H29), C32(H32), C36(H36), C37(H37), C38(H38), C39(H39), C40(H40),
 C41(H41), C42(H42), C43(H43), C44(H44), C45(H45), C49(H49), C52(H52), C53(H53),
  C54(H54), C59(H59), C60(H60), C61(H61), C63(H63), C67(H67), C68(H68),
 C69(H69), C72(H72), C76(H76), C77(H77), C78(H78), C79(H79), C80(H80), N26(H26),
  N35(H35), C81(H81), C82(H82), C83(H83), C84(H84), C85(H85), C89(H89),
 C92(H92), C93(H93), C94(H94), C99(H99), C100(H100), C101(H101), C103(H103),
 C107(H107), C108(H108), C109(H109), C112(H112), C116(H116), C117(H117),
 C118(H118), C119(H119), C120(H120), C121(H121), C122(H122), C123(H123),
 C124(H124), C125(H125), C129(H129), C132(H132), C133(H133), C134(H134),
 C139(H139), C140(H140), C141(H141), C143(H143), C147(H147), C148(H148),
 C149(H149), C152(H152), C156(H156), C157(H157), C158(H158), C159(H159),
 C160(H160), C161(H161), C162(H162), C163(H163), C164(H164), C165(H165),
 C189(H189), C190(H190), C191(H191), C192(H192), C193(H193), C182(H182),
 C183(H183), C184(H184), C185(H185), C186(H186), C168(H168), C169(H169),
 C170(H170), C171(H171), C172(H172), C175(H175), C176(H176), C177(H177),
 C178(H178), C179(H179), C196(H196), C197(H197), C198(H198), C199(H199),
 C200(H200)
6.e Idealised Me refined as rotating group:
 C8(H8A,H8B,H8C), C33(H33A,H33B,H33C), C48(H48A,H48B,H48C), C74(H74A,H74B,
 H74C), C88(H88A,H88B,H88C), C114(H11A,H11B,H11C), C128(H12A,H12B,H12C),
 C154(H15A,H15B,H15C), C195(H19A,H19B,H19C), C188(H18A,H18B,H18C), C181(H18D,
 H18E,H18F), C202(H20A,H20B,H20C)
;
_olex2_submission_special_instructions 'No special instructions were received'

loop_
_space_group_symop_operation_xyz
'x, y, z'
'-x, y, -z'
'x+1/2, y+1/2, z'
'-x+1/2, y+1/2, -z'

loop_
_atom_site_label
_atom_site_type_symbol
_atom_site_fract_x
_atom_site_fract_y
_atom_site_fract_z
_atom_site_U_iso_or_equiv
_atom_site_adp_type
_atom_site_occupancy
_atom_site_site_symmetry_order
_atom_site_calc_flag
_atom_site_refinement_flags_posn
_atom_site_refinement_flags_adp
_atom_site_refinement_flags_occupancy
Cu1 Cu 0.11404(3) 0.43075(3) 0.45426(4) 0.0473(2) Uani 1 1 d . . .
Cu2 Cu -0.15392(3) 0.59406(3) 0.23134(4) 0.04304(19) Uani 1 1 d . . .
O1 O -0.03278(15) 0.40600(15) 0.3242(2) 0.0500(9) Uani 1 1 d . . .
O2 O 0.16270(16) 0.51742(14) 0.7667(2) 0.0486(9) Uani 1 1 d . . .
O3 O 0.10365(19) 0.50806(17) 0.4397(2) 0.0582(11) Uani 1 1 d . . .
O4 O -0.14981(16) 0.62027(14) 0.3883(2) 0.0485(9) Uani 1 1 d . . .
N1 N 0.2363(2) 0.4188(2) 0.4746(4) 0.0653(16) Uani 1 1 d . . .
N2 N 0.2181(2) 0.4355(2) 0.5009(3) 0.0612(14) Uani 1 1 d . . .
N3 N 0.17023(18) 0.4295(2) 0.4536(3) 0.0527(12) Uani 1 1 d . . .
N4 N 0.08026(19) 0.40600(17) 0.3630(3) 0.0453(10) Uani 1 1 d . . .
N5 N 0.04744(17) 0.4246(2) 0.4221(3) 0.0501(11) Uani 1 1 d . . .
N6 N 0.11297(18) 0.45724(17) 0.7223(3) 0.0475(11) Uani 1 1 d . . .
H6 H 0.0853 0.4458 0.7081 0.057 Uiso 1 1 calc R . .
N7 N 0.09508(16) 0.56764(16) 0.7525(2) 0.0405(9) Uani 1 1 d . . .
N8 N 0.1154(2) 0.65668(19) 0.7724(3) 0.0553(13) Uani 1 1 d . . .
N9 N 0.1164(3) 0.6995(2) 0.7782(5) 0.074(2) Uani 1 1 d . . .
N10 N 0.0771(3) 0.7121(2) 0.7693(6) 0.091(3) Uani 1 1 d . . .
N11 N 0.19194(18) 0.31085(18) 0.5896(3) 0.0479(11) Uani 1 1 d . . .
N12 N 0.15813(18) 0.32397(18) 0.5233(3) 0.0487(11) Uani 1 1 d . . .
N13 N 0.15353(17) 0.36684(17) 0.5239(3) 0.0454(10) Uani 1 1 d . . .
N14 N 0.15514(16) 0.45556(17) 0.5505(2) 0.0414(10) Uani 1 1 d . . .
N15 N 0.11193(17) 0.56817(17) 0.4994(3) 0.0450(10) Uani 1 1 d . . .
H15 H 0.1242 0.5784 0.5396 0.054 Uiso 1 1 calc R . .
N16 N -0.12697(16) 0.59908(16) 0.3274(2) 0.0429(10) Uani 1 1 d . . .
N17 N -0.21180(18) 0.61816(17) 0.2129(3) 0.0464(11) Uani 1 1 d . . .
N18 N -0.20520(19) 0.5968(2) 0.1245(3) 0.0554(13) Uani 1 1 d . . .
N19 N -0.2054(2) 0.5902(3) 0.0746(3) 0.0624(14) Uani 1 1 d . . .
N20 N -0.2502(2) 0.6022(2) 0.0163(3) 0.0658(16) Uani 1 1 d . . .
C1 C 0.3169(5) 0.3831(4) 0.6242(6) 0.096(3) Uani 1 1 d . . .
H1 H 0.3026 0.4077 0.6284 0.115 Uiso 1 1 calc R . .
C2 C 0.3404(6) 0.3493(4) 0.6764(9) 0.113(4) Uani 1 1 d . . .
H2 H 0.3437 0.3509 0.7157 0.135 Uiso 1 1 calc R . .
C3 C 0.3578(4) 0.3138(4) 0.6631(7) 0.100(3) Uani 1 1 d . . .
H3 H 0.3733 0.2897 0.6947 0.120 Uiso 1 1 calc R . .
C4 C 0.3537(5) 0.3115(5) 0.6055(10) 0.121(5) Uani 1 1 d . . .
H4 H 0.3655 0.2862 0.5983 0.145 Uiso 1 1 calc R . .
C5 C 0.3329(4) 0.3456(4) 0.5608(7) 0.098(3) Uani 1 1 d . . .
H5 H 0.3313 0.3447 0.5229 0.117 Uiso 1 1 calc R . .
C6 C 0.3137(3) 0.3823(3) 0.5687(5) 0.079(2) Uani 1 1 d . . .
C7 C 0.2905(3) 0.4194(3) 0.5168(5) 0.077(2) Uani 1 1 d . . .
H7 H 0.2972 0.4140 0.4858 0.093 Uiso 1 1 calc R . .
C8 C 0.3117(3) 0.4638(4) 0.5507(5) 0.087(3) Uani 1 1 d . . .
H8A H 0.2985 0.4867 0.5155 0.130 Uiso 1 1 calc GR . .
H8B H 0.3476 0.4629 0.5810 0.130 Uiso 1 1 calc GR . .
H8C H 0.3026 0.4709 0.5778 0.130 Uiso 1 1 calc GR . .
C9 C 0.2004(3) 0.4024(3) 0.4104(4) 0.0670(19) Uani 1 1 d . . .
H9 H 0.2041 0.3895 0.3809 0.080 Uiso 1 1 calc R . .
C10 C 0.1576(3) 0.4087(2) 0.3976(4) 0.0538(14) Uani 1 1 d . . .
C11 C 0.1051(2) 0.3977(2) 0.3432(3) 0.0484(13) Uani 1 1 d . . .
C12 C 0.0807(3) 0.3805(2) 0.2786(4) 0.0581(15) Uani 1 1 d . . .
H12 H 0.0979 0.3747 0.2637 0.070 Uiso 1 1 calc R . .
C13 C 0.0312(3) 0.3718(3) 0.2362(4) 0.0625(17) Uani 1 1 d . . .
H13 H 0.0139 0.3596 0.1918 0.075 Uiso 1 1 calc R . .
C14 C 0.0059(2) 0.3813(2) 0.2593(3) 0.0549(14) Uani 1 1 d . . .
H14 H -0.0285 0.3759 0.2306 0.066 Uiso 1 1 calc R . .
C15 C 0.0323(2) 0.3982(2) 0.3236(3) 0.0457(12) Uani 1 1 d . . .
C16 C 0.0124(2) 0.41026(19) 0.3577(3) 0.0453(12) Uani 1 1 d . . .
C17 C 0.0333(2) 0.4371(3) 0.4608(3) 0.0588(17) Uani 1 1 d . . .
H17A H -0.0025 0.4324 0.4321 0.071 Uiso 1 1 calc R . .
H17B H 0.0402 0.4691 0.4726 0.071 Uiso 1 1 calc R . .
C18 C 0.0610(2) 0.4103(2) 0.5255(3) 0.0476(13) Uani 1 1 d . . .
C19 C 0.08853(19) 0.4314(2) 0.5901(3) 0.0456(12) Uani 1 1 d . . .
H19 H 0.0889 0.4629 0.5926 0.055 Uiso 1 1 calc R . .
C20 C 0.1151(2) 0.4062(2) 0.6499(3) 0.0459(12) Uani 1 1 d . . .
C21 C 0.1145(3) 0.3601(2) 0.6468(4) 0.0542(14) Uani 1 1 d . . .
H21 H 0.1329 0.3430 0.6877 0.065 Uiso 1 1 calc R . .
C22 C 0.0870(3) 0.3396(2) 0.5839(4) 0.0593(16) Uani 1 1 d . . .
H22 H 0.0859 0.3080 0.5815 0.071 Uiso 1 1 calc R . .
C23 C 0.0610(3) 0.3641(2) 0.5245(4) 0.0558(15) Uani 1 1 d . . .
H23 H 0.0427 0.3491 0.4817 0.067 Uiso 1 1 calc R . .
C24 C 0.1449(2) 0.4298(3) 0.7193(3) 0.0545(14) Uani 1 1 d . . .
H24A H 0.1621 0.4075 0.7565 0.065 Uiso 1 1 calc R . .
H24B H 0.1702 0.4489 0.7265 0.065 Uiso 1 1 calc R . .
C25 C 0.1243(2) 0.4979(2) 0.7452(3) 0.0443(12) Uani 1 1 d . . .
C26 C 0.0879(2) 0.5228(2) 0.7444(3) 0.0434(11) Uani 1 1 d . . .
C27 C 0.0498(2) 0.5036(2) 0.7357(3) 0.0483(13) Uani 1 1 d . . .
H27 H 0.0456 0.4722 0.7315 0.058 Uiso 1 1 calc R . .
C28 C 0.0175(2) 0.5305(2) 0.7331(3) 0.0482(13) Uani 1 1 d . . .
H28 H -0.0097 0.5178 0.7256 0.058 Uiso 1 1 calc R . .
C29 C 0.0251(2) 0.5755(2) 0.7416(3) 0.0464(12) Uani 1 1 d . . .
H29 H 0.0039 0.5943 0.7413 0.056 Uiso 1 1 calc R . .
C30 C 0.0644(2) 0.5933(2) 0.7508(3) 0.0429(11) Uani 1 1 d . . .
C31 C 0.0752(2) 0.6409(2) 0.7606(4) 0.0514(14) Uani 1 1 d . . .
C32 C 0.0503(3) 0.6757(2) 0.7588(6) 0.074(2) Uani 1 1 d . . .
H32 H 0.0212 0.6748 0.7518 0.089 Uiso 1 1 calc R . .
C33 C 0.0216(7) 0.7728(3) 0.7063(10) 0.124(6) Uani 1 1 d . . .
H33A H 0.0216 0.7661 0.6696 0.186 Uiso 1 1 calc GR . .
H33B H 0.0168 0.8047 0.7069 0.186 Uiso 1 1 calc GR . .
H33C H -0.0052 0.7564 0.6980 0.186 Uiso 1 1 calc GR . .
C34 C 0.0669(4) 0.7599(3) 0.7698(7) 0.088(2) Uani 1 1 d . U .
H34 H 0.0930 0.7771 0.7759 0.106 Uiso 1 1 calc R . .
C35 C 0.0731(4) 0.7692(3) 0.8325(7) 0.088(2) Uani 1 1 d . U .
C36 C 0.0375(4) 0.7575(3) 0.8353(6) 0.091(2) Uani 1 1 d D U .
H36 H 0.0081 0.7435 0.7966 0.110 Uiso 1 1 calc R . .
C37 C 0.0436(5) 0.7658(4) 0.8938(6) 0.107(3) Uani 1 1 d D U .
H37 H 0.0197 0.7569 0.8961 0.129 Uiso 1 1 calc R . .
C38 C 0.0876(5) 0.7884(4) 0.9491(7) 0.115(3) Uani 1 1 d D U .
H38 H 0.0944 0.7950 0.9903 0.139 Uiso 1 1 calc R . .
C39 C 0.1206(6) 0.8005(6) 0.9404(8) 0.132(4) Uani 1 1 d D U .
H39 H 0.1498 0.8158 0.9773 0.158 Uiso 1 1 calc R . .
C40 C 0.1139(5) 0.7920(4) 0.8815(7) 0.108(3) Uani 1 1 d D U .
H40 H 0.1366 0.8017 0.8771 0.130 Uiso 1 1 calc R . .
C41 C 0.1458(3) 0.2291(2) 0.6141(4) 0.0586(16) Uani 1 1 d . . .
H41 H 0.1245 0.2233 0.5662 0.070 Uiso 1 1 calc R . .
C42 C 0.1309(3) 0.2184(2) 0.6496(4) 0.0630(17) Uani 1 1 d . . .
H42 H 0.0997 0.2047 0.6258 0.076 Uiso 1 1 calc R . .
C43 C 0.1601(4) 0.2270(3) 0.7182(5) 0.081(3) Uani 1 1 d . . .
H43 H 0.1490 0.2213 0.7417 0.097 Uiso 1 1 calc R . .
C44 C 0.2075(4) 0.2448(3) 0.7529(4) 0.084(3) Uani 1 1 d . . .
H44 H 0.2293 0.2497 0.8010 0.101 Uiso 1 1 calc R . .
C45 C 0.2224(3) 0.2551(3) 0.7178(4) 0.072(2) Uani 1 1 d . . .
H45 H 0.2544 0.2669 0.7419 0.087 Uiso 1 1 calc R . .
C46 C 0.1913(3) 0.2483(2) 0.6478(4) 0.0553(14) Uani 1 1 d . . .
C47 C 0.2048(3) 0.2630(2) 0.6068(4) 0.0553(15) Uani 1 1 d . . .
H47 H 0.1837 0.2459 0.5627 0.066 Uiso 1 1 calc R . .
C48 C 0.2582(3) 0.2552(3) 0.6415(5) 0.071(2) Uani 1 1 d . . .
H48A H 0.2633 0.2647 0.6107 0.107 Uiso 1 1 calc GR . .
H48B H 0.2660 0.2235 0.6520 0.107 Uiso 1 1 calc GR . .
H48C H 0.2798 0.2724 0.6842 0.107 Uiso 1 1 calc GR . .
C49 C 0.2094(2) 0.3461(2) 0.6324(3) 0.0461(12) Uani 1 1 d . . .
H49 H 0.2337 0.3462 0.6812 0.055 Uiso 1 1 calc R . .
C50 C 0.1840(2) 0.3816(2) 0.5895(3) 0.0441(12) Uani 1 1 d . . .
C51 C 0.18562(19) 0.4289(2) 0.6048(3) 0.0430(11) Uani 1 1 d . . .
C52 C 0.2161(2) 0.4450(2) 0.6708(3) 0.0499(13) Uani 1 1 d . . .
H52 H 0.2373 0.4255 0.7086 0.060 Uiso 1 1 calc R . .
C53 C 0.2156(3) 0.4903(2) 0.6818(3) 0.0561(15) Uani 1 1 d . . .
H53 H 0.2365 0.5021 0.7270 0.067 Uiso 1 1 calc R . .
C54 C 0.1841(2) 0.5179(2) 0.6253(3) 0.0520(14) Uani 1 1 d . . .
H54 H 0.1826 0.5488 0.6311 0.062 Uiso 1 1 calc R . .
C55 C 0.1551(2) 0.4996(2) 0.5605(3) 0.0437(12) Uani 1 1 d . . .
C56 C 0.1204(2) 0.5264(2) 0.4939(3) 0.0449(12) Uani 1 1 d . . .
C57 C 0.0823(2) 0.5978(2) 0.4392(3) 0.0493(13) Uani 1 1 d . . .
H57A H 0.0685 0.5805 0.3975 0.059 Uiso 1 1 calc R . .
H57B H 0.1038 0.6212 0.4447 0.059 Uiso 1 1 calc R . .
C58 C 0.0407(2) 0.6193(2) 0.4303(3) 0.0464(12) Uani 1 1 d . . .
C59 C 0.0379(2) 0.6645(2) 0.4326(4) 0.0591(16) Uani 1 1 d . . .
H59 H 0.0629 0.6827 0.4412 0.071 Uiso 1 1 calc R . .
C60 C -0.0016(3) 0.6843(2) 0.4222(5) 0.069(2) Uani 1 1 d . . .
H60 H -0.0027 0.7157 0.4250 0.082 Uiso 1 1 calc R . .
C61 C -0.0383(2) 0.6586(2) 0.4083(4) 0.0591(16) Uani 1 1 d . . .
H61 H -0.0647 0.6723 0.4017 0.071 Uiso 1 1 calc R . .
C62 C -0.0375(2) 0.6130(2) 0.4035(3) 0.0448(12) Uani 1 1 d . . .
C63 C 0.00296(19) 0.5930(2) 0.4158(3) 0.0417(10) Uani 1 1 d . . .
H63 H 0.0045 0.5616 0.4141 0.050 Uiso 1 1 calc R . .
C64 C -0.0771(2) 0.5843(2) 0.3892(3) 0.0460(12) Uani 1 1 d . . .
H64A H -0.0720 0.5532 0.3827 0.055 Uiso 1 1 calc R . .
H64B H -0.0746 0.5851 0.4293 0.055 Uiso 1 1 calc R . .
C65 C -0.1568(2) 0.61457(18) 0.3346(3) 0.0426(11) Uani 1 1 d . . .
C66 C -0.2073(2) 0.62580(19) 0.2664(3) 0.0441(12) Uani 1 1 d . . .
C67 C -0.2466(3) 0.6425(2) 0.2579(4) 0.0606(17) Uani 1 1 d . . .
H67 H -0.2434 0.6478 0.2966 0.073 Uiso 1 1 calc R . .
C68 C -0.2909(3) 0.6513(3) 0.1917(5) 0.076(2) Uani 1 1 d . . .
H68 H -0.3180 0.6633 0.1849 0.091 Uiso 1 1 calc R . .
C69 C -0.2951(3) 0.6426(4) 0.1363(5) 0.079(3) Uani 1 1 d . . .
H69 H -0.3252 0.6481 0.0909 0.095 Uiso 1 1 calc R . .
C70 C -0.2541(2) 0.6254(3) 0.1484(4) 0.0608(18) Uani 1 1 d . . .
C71 C -0.2494(2) 0.6144(3) 0.0988(4) 0.0623(18) Uani 1 1 d . . .
C72 C -0.2783(3) 0.6176(3) 0.0292(4) 0.068(2) Uani 1 1 d . . .
H72 H -0.3112 0.6284 -0.0032 0.082 Uiso 1 1 calc R . .
C73 C -0.2596(3) 0.6044(4) -0.0477(4) 0.078(2) Uani 1 1 d . U .
H73 H -0.2314 0.5897 -0.0395 0.094 Uiso 1 1 calc R . .
C74 C -0.3063(4) 0.5790(4) -0.1044(4) 0.083(2) Uani 1 1 d . . .
H74A H -0.3011 0.5472 -0.0938 0.124 Uiso 1 1 calc GR . .
H74B H -0.3146 0.5841 -0.1482 0.124 Uiso 1 1 calc GR . .
H74C H -0.3335 0.5894 -0.1079 0.124 Uiso 1 1 calc GR . .
C75 C -0.2607(5) 0.6530(4) -0.0649(4) 0.094(2) Uani 1 1 d . U .
C76 C -0.3008(6) 0.6791(5) -0.0967(6) 0.115(3) Uani 1 1 d . U .
H76 H -0.3310 0.6668 -0.1128 0.138 Uiso 1 1 calc R . .
C77 C -0.2977(8) 0.7254(6) -0.1061(8) 0.128(3) Uani 1 1 d . U .
H77 H -0.3262 0.7437 -0.1305 0.154 Uiso 1 1 calc R . .
C78 C -0.2570(8) 0.7415(7) -0.0818(8) 0.133(4) Uani 1 1 d . U .
H78 H -0.2547 0.7730 -0.0822 0.159 Uiso 1 1 calc R . .
C79 C -0.2172(9) 0.7182(6) -0.0559(11) 0.148(5) Uani 1 1 d . U .
H79 H -0.1895 0.7309 -0.0468 0.178 Uiso 1 1 calc R . .
C80 C -0.2189(7) 0.6729(6) -0.0426(8) 0.128(4) Uani 1 1 d . U .
H80 H -0.1895 0.6558 -0.0169 0.154 Uiso 1 1 calc R . .
Cu3 Cu 0.34327(3) 0.59009(3) 0.45960(4) 0.04358(19) Uani 1 1 d . . .
Cu4 Cu 0.40312(3) 0.43045(3) 0.23584(4) 0.0459(2) Uani 1 1 d . . .
O5 O 0.36561(16) 0.61311(15) 0.3290(2) 0.0510(9) Uani 1 1 d . . .
O6 O 0.58694(17) 0.50759(15) 0.7619(2) 0.0532(10) Uani 1 1 d . . .
O7 O 0.33429(16) 0.51264(15) 0.4407(2) 0.0576(11) Uani 1 1 d . . .
O8 O 0.54456(15) 0.39697(14) 0.4022(3) 0.0527(10) Uani 1 1 d . . .
N21 N 0.2354(2) 0.6032(2) 0.4717(4) 0.0675(17) Uani 1 1 d . . .
N22 N 0.2827(2) 0.5890(2) 0.5049(3) 0.0583(13) Uani 1 1 d . . .
N23 N 0.28656(18) 0.59370(19) 0.4592(3) 0.0517(11) Uani 1 1 d . . .
N24 N 0.28969(18) 0.61338(17) 0.3674(3) 0.0471(11) Uani 1 1 d . . .
N25 N 0.37855(17) 0.5939(2) 0.4259(2) 0.0481(11) Uani 1 1 d . . .
N26 N 0.60007(17) 0.56789(17) 0.7233(3) 0.0462(10) Uani 1 1 d . . .
H26 H 0.6154 0.5779 0.7101 0.055 Uiso 1 1 calc R . .
N27 N 0.64331(17) 0.45601(17) 0.7537(3) 0.0455(10) Uani 1 1 d . . .
N28 N 0.6413(2) 0.36648(19) 0.7728(3) 0.0569(13) Uani 1 1 d . . .
N29 N 0.6443(2) 0.3224(2) 0.7761(4) 0.0687(17) Uani 1 1 d . . .
N30 N 0.6752(2) 0.3104(2) 0.7666(4) 0.0654(16) Uani 1 1 d . . .
N31 N 0.40478(18) 0.70590(16) 0.6087(3) 0.0454(10) Uani 1 1 d . . .
N32 N 0.37237(18) 0.69556(16) 0.5404(3) 0.0449(10) Uani 1 1 d . . .
N33 N 0.37547(18) 0.65237(16) 0.5363(3) 0.0430(10) Uani 1 1 d . . .
N34 N 0.39460(16) 0.56267(16) 0.5546(3) 0.0405(10) Uani 1 1 d . . .
N35 N 0.38126(17) 0.45128(16) 0.4933(3) 0.0455(10) Uani 1 1 d . . .
H35 H 0.4068 0.4395 0.5327 0.055 Uiso 1 1 calc R . .
N36 N 0.46455(17) 0.42267(17) 0.3345(3) 0.0457(10) Uani 1 1 d . . .
N37 N 0.4468(2) 0.40469(19) 0.2242(3) 0.0545(13) Uani 1 1 d . . .
N38 N 0.3592(2) 0.4340(2) 0.1291(3) 0.0627(14) Uani 1 1 d . . .
N39 N 0.3173(2) 0.4511(3) 0.0766(3) 0.0712(17) Uani 1 1 d . . .
N40 N 0.3143(3) 0.4432(3) 0.0225(3) 0.091(3) Uani 1 1 d . . .
C81 C 0.2468(5) 0.6870(5) 0.5238(8) 0.114(4) Uani 1 1 d . . .
H81 H 0.2617 0.6782 0.5063 0.136 Uiso 1 1 calc R . .
C82 C 0.2505(6) 0.7316(5) 0.5428(8) 0.118(4) Uani 1 1 d . . .
H82 H 0.2677 0.7526 0.5384 0.141 Uiso 1 1 calc R . .
C83 C 0.2292(7) 0.7443(6) 0.5677(7) 0.132(6) Uani 1 1 d . . .
H83 H 0.2312 0.7742 0.5808 0.159 Uiso 1 1 calc R . .
C84 C 0.2036(7) 0.7120(7) 0.5738(9) 0.135(6) Uani 1 1 d . . .
H84 H 0.1884 0.7197 0.5911 0.162 Uiso 1 1 calc R . .
C85 C 0.2021(6) 0.6713(5) 0.5545(6) 0.106(4) Uani 1 1 d . . .
H85 H 0.1847 0.6501 0.5585 0.128 Uiso 1 1 calc R . .
C86 C 0.2226(4) 0.6561(5) 0.5297(6) 0.096(3) Uani 1 1 d . . .
C87 C 0.2198(4) 0.6072(3) 0.5117(7) 0.087(3) Uani 1 1 d . . .
H87 H 0.1838 0.6001 0.4780 0.105 Uiso 1 1 calc R . .
C88 C 0.2418(5) 0.5726(6) 0.5633(8) 0.123(5) Uani 1 1 d . . .
H88A H 0.2387 0.5440 0.5429 0.185 Uiso 1 1 calc GR . .
H88B H 0.2247 0.5712 0.5805 0.185 Uiso 1 1 calc GR . .
H88C H 0.2767 0.5794 0.6013 0.185 Uiso 1 1 calc GR . .
C89 C 0.2120(3) 0.6173(3) 0.4088(5) 0.070(2) Uani 1 1 d . . .
H89 H 0.1794 0.6288 0.3766 0.085 Uiso 1 1 calc R . .
C90 C 0.2450(2) 0.6117(2) 0.4002(4) 0.0562(15) Uani 1 1 d . . .
C91 C 0.2453(2) 0.6213(2) 0.3456(4) 0.0550(15) Uani 1 1 d . . .
C92 C 0.2071(2) 0.6353(3) 0.2792(4) 0.0651(19) Uani 1 1 d . . .
H92 H 0.1750 0.6395 0.2629 0.078 Uiso 1 1 calc R . .
C93 C 0.2167(3) 0.6431(3) 0.2368(4) 0.0690(19) Uani 1 1 d . . .
H93 H 0.1913 0.6536 0.1913 0.083 Uiso 1 1 calc R . .
C94 C 0.2643(2) 0.6354(2) 0.2615(3) 0.0571(15) Uani 1 1 d . . .
H94 H 0.2716 0.6409 0.2333 0.069 Uiso 1 1 calc R . .
C95 C 0.3000(2) 0.6196(2) 0.3272(3) 0.0493(13) Uani 1 1 d . . .
C96 C 0.3525(2) 0.60839(19) 0.3627(3) 0.0460(13) Uani 1 1 d . . .
C97 C 0.4303(2) 0.5821(3) 0.4657(3) 0.0531(15) Uani 1 1 d . . .
H97A H 0.4383 0.5856 0.4364 0.064 Uiso 1 1 calc R . .
H97B H 0.4352 0.5504 0.4794 0.064 Uiso 1 1 calc R . .
C98 C 0.4643(2) 0.6097(2) 0.5278(3) 0.0439(12) Uani 1 1 d . . .
C99 C 0.4621(2) 0.6558(2) 0.5215(3) 0.0482(13) Uani 1 1 d . . .
H99 H 0.4391 0.6688 0.4771 0.058 Uiso 1 1 calc R . .
C100 C 0.4928(2) 0.6833(2) 0.5787(4) 0.0544(15) Uani 1 1 d . . .
H100 H 0.4905 0.7147 0.5733 0.065 Uiso 1 1 calc R . .
C101 C 0.5266(2) 0.6645(2) 0.6433(3) 0.0478(13) Uani 1 1 d . . .
H101 H 0.5474 0.6832 0.6826 0.057 Uiso 1 1 calc R . .
C102 C 0.5305(2) 0.61886(19) 0.6512(3) 0.0410(11) Uani 1 1 d . . .
C103 C 0.49891(18) 0.5918(2) 0.5936(3) 0.0413(10) Uani 1 1 d . . .
H103 H 0.5010 0.5604 0.5992 0.050 Uiso 1 1 calc R . .
C104 C 0.5680(2) 0.5980(2) 0.7213(3) 0.0470(12) Uani 1 1 d . . .
H10A H 0.5881 0.6217 0.7561 0.056 Uiso 1 1 calc R . .
H10B H 0.5508 0.5815 0.7328 0.056 Uiso 1 1 calc R . .
C105 C 0.6075(2) 0.5259(2) 0.7440(3) 0.0458(12) Uani 1 1 d . . .
C106 C 0.6434(2) 0.5001(2) 0.7451(3) 0.0461(12) Uani 1 1 d . . .
C107 C 0.6757(2) 0.5190(2) 0.7401(4) 0.0531(14) Uani 1 1 d . . .
H107 H 0.6769 0.5503 0.7368 0.064 Uiso 1 1 calc R . .
C108 C 0.7062(2) 0.4915(2) 0.7399(4) 0.0545(15) Uani 1 1 d . . .
H108 H 0.7275 0.5039 0.7346 0.065 Uiso 1 1 calc R . .
C109 C 0.7057(2) 0.4468(2) 0.7474(3) 0.0517(14) Uani 1 1 d . . .
H109 H 0.7268 0.4278 0.7479 0.062 Uiso 1 1 calc R . .
C110 C 0.67370(19) 0.4294(2) 0.7542(3) 0.0461(12) Uani 1 1 d . . .
C111 C 0.6706(2) 0.3820(2) 0.7618(3) 0.0493(13) Uani 1 1 d . . .
C112 C 0.6922(3) 0.3470(2) 0.7573(4) 0.0604(17) Uani 1 1 d . . .
H112 H 0.7143 0.3479 0.7495 0.073 Uiso 1 1 calc R . .
C113 C 0.6873(3) 0.2625(3) 0.7688(5) 0.075(2) Uani 1 1 d . . .
H113 H 0.6648 0.2445 0.7699 0.090 Uiso 1 1 calc R . .
C114 C 0.6782(3) 0.2492(3) 0.7073(5) 0.081(2) Uani 1 1 d . . .
H11A H 0.6435 0.2544 0.6666 0.121 Uiso 1 1 calc GR . .
H11B H 0.6860 0.2176 0.7103 0.121 Uiso 1 1 calc GR . .
H11C H 0.6992 0.2669 0.7038 0.121 Uiso 1 1 calc GR . .
C115 C 0.7401(4) 0.2552(3) 0.8380(5) 0.073(2) Uani 1 1 d . . .
C116 C 0.7464(4) 0.2355(3) 0.8906(6) 0.086(3) Uani 1 1 d . . .
H116 H 0.7185 0.2263 0.8841 0.103 Uiso 1 1 calc R . .
C117 C 0.7910(5) 0.2295(4) 0.9501(6) 0.107(4) Uani 1 1 d . . .
H117 H 0.7944 0.2157 0.9859 0.128 Uiso 1 1 calc R . .
C118 C 0.8338(5) 0.2420(4) 0.9638(6) 0.125(6) Uani 1 1 d . . .
H118 H 0.8654 0.2381 1.0081 0.150 Uiso 1 1 calc R . .
C119 C 0.8282(4) 0.2610(4) 0.9088(6) 0.097(3) Uani 1 1 d . . .
H119 H 0.8562 0.2693 0.9151 0.116 Uiso 1 1 calc R . .
C120 C 0.7816(3) 0.2669(3) 0.8469(4) 0.0676(19) Uani 1 1 d . . .
H120 H 0.7771 0.2791 0.8095 0.081 Uiso 1 1 calc R . .
C121 C 0.5029(3) 0.7584(2) 0.7334(4) 0.0626(17) Uani 1 1 d . . .
H121 H 0.4980 0.7440 0.7608 0.075 Uiso 1 1 calc R . .
C122 C 0.5498(3) 0.7698(3) 0.7619(4) 0.071(2) Uani 1 1 d . . .
H122 H 0.5769 0.7639 0.8091 0.085 Uiso 1 1 calc R . .
C123 C 0.5580(3) 0.7901(3) 0.7219(4) 0.0681(19) Uani 1 1 d . . .
H123 H 0.5905 0.7973 0.7415 0.082 Uiso 1 1 calc R . .
C124 C 0.5184(3) 0.7996(2) 0.6538(4) 0.0592(16) Uani 1 1 d . . .
H124 H 0.5233 0.8135 0.6262 0.071 Uiso 1 1 calc R . .
C125 C 0.4708(3) 0.7884(2) 0.6259(4) 0.0540(14) Uani 1 1 d . . .
H125 H 0.4435 0.7952 0.5792 0.065 Uiso 1 1 calc R . .
C126 C 0.4628(2) 0.7675(2) 0.6653(3) 0.0523(14) Uani 1 1 d . . .
C127 C 0.4113(2) 0.7528(2) 0.6308(3) 0.0513(13) Uani 1 1 d . . .
H127 H 0.3877 0.7715 0.5887 0.062 Uiso 1 1 calc R . .
C128 C 0.3977(3) 0.7567(2) 0.6744(5) 0.0641(18) Uani 1 1 d . . .
H12A H 0.3624 0.7507 0.6460 0.096 Uiso 1 1 calc GR . .
H12B H 0.4051 0.7868 0.6935 0.096 Uiso 1 1 calc GR . .
H12C H 0.4168 0.7350 0.7120 0.096 Uiso 1 1 calc GR . .
C129 C 0.4278(2) 0.66904(19) 0.6466(3) 0.0425(11) Uani 1 1 d . . .
H129 H 0.4522 0.6670 0.6952 0.051 Uiso 1 1 calc R . .
C130 C 0.4088(2) 0.63557(19) 0.6007(3) 0.0415(11) Uani 1 1 d . . .
C131 C 0.41928(19) 0.58764(19) 0.6113(3) 0.0419(11) Uani 1 1 d . . .
C132 C 0.4534(2) 0.5690(2) 0.6761(3) 0.0465(12) Uani 1 1 d . . .
H132 H 0.4705 0.5873 0.7158 0.056 Uiso 1 1 calc R . .
C133 C 0.4626(2) 0.5240(2) 0.6828(3) 0.0497(13) Uani 1 1 d . . .
H133 H 0.4864 0.5109 0.7270 0.060 Uiso 1 1 calc R . .
C134 C 0.4364(2) 0.4981(2) 0.6240(3) 0.0492(13) Uani 1 1 d . . .
H134 H 0.4416 0.4669 0.6272 0.059 Uiso 1 1 calc R . .
C135 C 0.40238(19) 0.51840(19) 0.5603(3) 0.0415(11) Uani 1 1 d . . .
C136 C 0.3695(2) 0.4936(2) 0.4920(3) 0.0469(13) Uani 1 1 d . . .
C137 C 0.3529(2) 0.4238(2) 0.4309(3) 0.0492(13) Uani 1 1 d . . .
H13A H 0.3286 0.4426 0.3903 0.059 Uiso 1 1 calc R . .
H13B H 0.3346 0.4007 0.4332 0.059 Uiso 1 1 calc R . .
C138 C 0.3856(2) 0.4020(2) 0.4230(3) 0.0463(12) Uani 1 1 d . . .
C139 C 0.3918(3) 0.3565(2) 0.4272(4) 0.0544(14) Uani 1 1 d . . .
H139 H 0.3746 0.3381 0.4348 0.065 Uiso 1 1 calc R . .
C140 C 0.4229(3) 0.3374(2) 0.4203(5) 0.0652(18) Uani 1 1 d . . .
H140 H 0.4271 0.3061 0.4239 0.078 Uiso 1 1 calc R . .
C141 C 0.4480(3) 0.3629(2) 0.4084(4) 0.0555(15) Uani 1 1 d . . .
H141 H 0.4685 0.3492 0.4027 0.067 Uiso 1 1 calc R . .
C142 C 0.4429(2) 0.4090(2) 0.4048(3) 0.0475(12) Uani 1 1 d . . .
C143 C 0.41214(19) 0.4285(2) 0.4125(3) 0.0422(11) Uani 1 1 d . . .
H143 H 0.4090 0.4599 0.4107 0.051 Uiso 1 1 calc R . .
C144 C 0.4712(2) 0.4377(2) 0.3933(3) 0.0500(13) Uani 1 1 d . . .
H14A H 0.4599 0.4688 0.3857 0.060 Uiso 1 1 calc R . .
H14B H 0.5068 0.4368 0.4349 0.060 Uiso 1 1 calc R . .
C145 C 0.5022(2) 0.40471(18) 0.3459(3) 0.0450(12) Uani 1 1 d . . .
C146 C 0.4917(2) 0.3945(2) 0.2804(4) 0.0527(14) Uani 1 1 d . . .
C147 C 0.5259(3) 0.3762(3) 0.2787(5) 0.068(2) Uani 1 1 d . . .
H147 H 0.5582 0.3685 0.3196 0.082 Uiso 1 1 calc R . .
C148 C 0.5103(3) 0.3696(4) 0.2132(6) 0.095(4) Uani 1 1 d . . .
H148 H 0.5323 0.3570 0.2093 0.114 Uiso 1 1 calc R . .
C149 C 0.4641(4) 0.3811(4) 0.1560(6) 0.100(4) Uani 1 1 d . . .
H149 H 0.4535 0.3765 0.1119 0.120 Uiso 1 1 calc R . .
C150 C 0.4319(3) 0.3999(3) 0.1623(5) 0.074(2) Uani 1 1 d . . .
C151 C 0.3824(3) 0.4161(4) 0.1096(4) 0.080(3) Uani 1 1 d . . .
C152 C 0.3542(4) 0.4216(5) 0.0410(5) 0.094(3) Uani 1 1 d . . .
H152 H 0.3608 0.4126 0.0130 0.113 Uiso 1 1 calc R . .
C153 C 0.2762(5) 0.4642(5) -0.0452(6) 0.108(4) Uani 1 1 d . U .
H153 H 0.2626 0.4402 -0.0804 0.130 Uiso 1 1 calc R . .
C154 C 0.2378(5) 0.4778(5) -0.0492(6) 0.117(5) Uani 1 1 d . . .
H15A H 0.2143 0.4533 -0.0667 0.176 Uiso 1 1 calc GR . .
H15B H 0.2210 0.5033 -0.0802 0.176 Uiso 1 1 calc GR . .
H15C H 0.2511 0.4863 -0.0034 0.176 Uiso 1 1 calc GR . .
C155 C 0.3044(4) 0.4961(4) -0.0536(6) 0.099(3) Uani 1 1 d . U .
C156 C 0.3422(6) 0.5218(5) 0.0001(8) 0.129(4) Uani 1 1 d . U .
H156 H 0.3508 0.5210 0.0433 0.155 Uiso 1 1 calc R . .
C157 C 0.3692(7) 0.5507(6) -0.0108(9) 0.140(5) Uani 1 1 d . U .
H157 H 0.3972 0.5671 0.0263 0.168 Uiso 1 1 calc R . .
C158 C 0.3548(6) 0.5533(6) -0.0694(9) 0.138(5) Uani 1 1 d . U .
H158 H 0.3701 0.5749 -0.0764 0.165 Uiso 1 1 calc R . .
C159 C 0.3192(8) 0.5281(8) -0.1237(11) 0.178(8) Uani 1 1 d . U .
H159 H 0.3117 0.5304 -0.1661 0.214 Uiso 1 1 calc R . .
C160 C 0.2927(7) 0.4972(7) -0.1157(8) 0.156(7) Uani 1 1 d . U .
H160 H 0.2680 0.4783 -0.1523 0.187 Uiso 1 1 calc R . .
P3 P 0.08788(8) 0.67887(8) 0.29710(15) 0.0821(7) Uani 1 1 d . . .
F19 F 0.0349(2) 0.6585(2) 0.2370(4) 0.0951(17) Uani 1 1 d . . .
F20 F 0.0666(3) 0.7081(3) 0.3204(4) 0.132(3) Uani 1 1 d . . .
F21 F 0.0715(3) 0.7178(3) 0.2414(6) 0.149(4) Uani 1 1 d . . .
F22 F 0.1097(2) 0.6519(3) 0.2699(4) 0.130(3) Uani 1 1 d . . .
F23 F 0.1025(3) 0.6401(3) 0.3457(4) 0.110(2) Uani 1 1 d . . .
F24 F 0.1393(3) 0.7008(3) 0.3489(8) 0.196(6) Uani 1 1 d . . .
P2 P 0.30631(12) 0.36157(8) 0.84936(11) 0.0961(9) Uani 1 1 d . . .
F7 F 0.3068(6) 0.3774(3) 0.9053(5) 0.195(6) Uani 1 1 d . . .
F8 F 0.2491(3) 0.3636(3) 0.7896(3) 0.108(2) Uani 1 1 d . . .
F9 F 0.3040(3) 0.3119(2) 0.8655(3) 0.136(3) Uani 1 1 d . . .
F10 F 0.3652(4) 0.3592(5) 0.9079(5) 0.206(7) Uani 1 1 d . . .
F11 F 0.3127(5) 0.4099(3) 0.8323(4) 0.211(8) Uani 1 1 d . . .
F12 F 0.3082(3) 0.3453(4) 0.7928(4) 0.145(3) Uani 1 1 d . . .
P1 P 0.43807(10) 0.65155(7) 1.13213(11) 0.0738(5) Uani 1 1 d . . .
F1 F 0.4618(2) 0.6523(2) 1.2086(3) 0.0916(17) Uani 1 1 d . . .
F2 F 0.4064(6) 0.6911(5) 1.1222(4) 0.260(11) Uani 1 1 d . . .
F3 F 0.4002(3) 0.6164(5) 1.1184(5) 0.180(6) Uani 1 1 d . . .
F4 F 0.4683(3) 0.6111(3) 1.1423(5) 0.144(4) Uani 1 1 d . . .
F5 F 0.4681(7) 0.6884(4) 1.1404(8) 0.234(8) Uani 1 1 d . . .
F6 F 0.4098(7) 0.6512(3) 1.0543(5) 0.230(8) Uani 1 1 d . . .
P4 P 0.20867(8) 0.34590(8) 0.28201(12) 0.0679(5) Uani 1 1 d . . .
F13 F 0.1843(3) 0.3225(2) 0.3054(5) 0.117(2) Uani 1 1 d . . .
F14 F 0.1724(4) 0.3853(3) 0.2625(5) 0.140(3) Uani 1 1 d . . .
F15 F 0.1679(3) 0.3284(5) 0.2074(4) 0.168(5) Uani 1 1 d . . .
F16 F 0.2431(3) 0.3062(2) 0.2995(4) 0.113(2) Uani 1 1 d . . .
F17 F 0.2486(2) 0.3645(4) 0.3567(5) 0.172(5) Uani 1 1 d . . .
F18 F 0.2302(5) 0.3712(3) 0.2559(7) 0.177(5) Uani 1 1 d . . .
C161 C 0.0890(8) 0.6478(9) 0.0537(11) 0.111(5) Uani 0.5 1 d D U P
H161 H 0.0780 0.6208 0.0283 0.133 Uiso 0.5 1 calc R . P
C162 C 0.1146(9) 0.6811(8) 0.0527(12) 0.113(5) Uani 0.5 1 d D U P
H162 H 0.1220 0.6781 0.0242 0.135 Uiso 0.5 1 calc R . P
C163 C 0.1295(9) 0.7188(8) 0.0923(11) 0.111(5) Uani 0.5 1 d D U P
H163 H 0.1474 0.7383 0.0872 0.133 Uiso 0.5 1 calc R . P
C164 C 0.1255(11) 0.7359(10) 0.1377(15) 0.130(6) Uani 0.5 1 d D U P
H164 H 0.1372 0.7628 0.1631 0.156 Uiso 0.5 1 calc R . P
C165 C 0.0990(7) 0.7013(8) 0.1344(11) 0.107(4) Uani 0.5 1 d D U P
H165 H 0.0904 0.7058 0.1614 0.128 Uiso 0.5 1 calc R . P
C166 C 0.0821(9) 0.6604(8) 0.0986(12) 0.116(5) Uani 0.5 1 d D U P
C167 C 0.0489(14) 0.6376(15) 0.099(2) 0.154(10) Uani 0.5 1 d D U P
H16A H 0.0490 0.6510 0.1336 0.231 Uiso 0.5 1 calc R . P
H16B H 0.0157 0.6396 0.0538 0.231 Uiso 0.5 1 calc R . P
H16C H 0.0587 0.6063 0.1108 0.231 Uiso 0.5 1 calc R . P
C189 C -0.1155(4) 0.5445(6) 0.0871(6) 0.110(3) Uani 1 1 d . U .
H189 H -0.1440 0.5351 0.0788 0.133 Uiso 1 1 calc R . .
C190 C -0.1048(4) 0.5909(6) 0.0920(5) 0.106(3) Uani 1 1 d . U .
H190 H -0.1253 0.6119 0.0899 0.127 Uiso 1 1 calc R . .
C191 C -0.0670(5) 0.6054(7) 0.0995(7) 0.132(4) Uani 1 1 d . U .
H191 H -0.0616 0.6360 0.0979 0.159 Uiso 1 1 calc R . .
C192 C -0.0348(6) 0.5710(8) 0.1103(9) 0.147(5) Uani 1 1 d . U .
H192 H -0.0053 0.5795 0.1207 0.176 Uiso 1 1 calc R . .
C193 C -0.0458(6) 0.5236(9) 0.1057(9) 0.150(5) Uani 1 1 d . U .
H193 H -0.0251 0.5013 0.1109 0.180 Uiso 1 1 calc R . .
C194 C -0.0853(5) 0.5141(7) 0.0941(7) 0.124(4) Uani 1 1 d . U .
C195 C -0.0942(9) 0.4636(7) 0.0953(12) 0.191(10) Uani 1 1 d . U .
H19A H -0.0657 0.4509 0.1395 0.287 Uiso 1 1 calc GR . .
H19B H -0.0988 0.4485 0.0581 0.287 Uiso 1 1 calc GR . .
H19C H -0.1238 0.4597 0.0890 0.287 Uiso 1 1 calc GR . .
C182 C -0.2142(5) 0.4853(6) -0.0816(6) 0.108(4) Uani 1 1 d . . .
H182 H -0.2311 0.5040 -0.0739 0.129 Uiso 1 1 calc R . .
C183 C -0.2167(5) 0.4406(6) -0.0789(6) 0.112(4) Uani 1 1 d . . .
H183 H -0.2338 0.4291 -0.0661 0.134 Uiso 1 1 calc R . .
C184 C -0.1961(5) 0.4103(6) -0.0934(7) 0.133(6) Uani 1 1 d . . .
H184 H -0.2007 0.3791 -0.0940 0.159 Uiso 1 1 calc R . .
C185 C -0.1668(5) 0.4295(8) -0.1077(7) 0.127(5) Uani 1 1 d . . .
H185 H -0.1510 0.4109 -0.1175 0.153 Uiso 1 1 calc R . .
C186 C -0.1627(5) 0.4737(7) -0.1066(7) 0.115(4) Uani 1 1 d . . .
H186 H -0.1425 0.4864 -0.1138 0.138 Uiso 1 1 calc R . .
C187 C -0.1880(6) 0.5025(5) -0.0950(6) 0.118(4) Uani 1 1 d D . .
C188 C -0.1847(11) 0.5533(6) -0.0976(11) 0.203(13) Uani 1 1 d D . .
H18A H -0.1822 0.5670 -0.0613 0.304 Uiso 1 1 calc GR . .
H18B H -0.2143 0.5643 -0.1425 0.304 Uiso 1 1 calc GR . .
H18C H -0.1555 0.5610 -0.0907 0.304 Uiso 1 1 calc GR . .
C168 C -0.0346(6) 0.3750(8) 0.0516(9) 0.094(4) Uani 0.5 1 d D U P
H168 H -0.0512 0.4019 0.0279 0.113 Uiso 0.5 1 calc R . P
C169 C -0.0602(8) 0.3412(7) 0.0517(9) 0.098(4) Uani 0.5 1 d D U P
H169 H -0.0934 0.3459 0.0310 0.118 Uiso 0.5 1 calc R . P
C170 C -0.0380(7) 0.3003(8) 0.0817(9) 0.104(5) Uani 0.5 1 d D U P
H170 H -0.0566 0.2772 0.0800 0.124 Uiso 0.5 1 calc R . P
C171 C 0.0108(7) 0.2925(9) 0.1139(9) 0.102(4) Uani 0.5 1 d D U P
H171 H 0.0266 0.2647 0.1342 0.122 Uiso 0.5 1 calc R . P
C172 C 0.0349(9) 0.3289(7) 0.1142(11) 0.100(4) Uani 0.5 1 d D U P
H172 H 0.0685 0.3247 0.1365 0.120 Uiso 0.5 1 calc R . P
C173 C 0.0150(6) 0.3706(8) 0.0853(9) 0.100(4) Uani 0.5 1 d D U P
C174 C 0.0493(11) 0.4067(12) 0.1082(19) 0.150(11) Uani 0.5 1 d D U P
H17C H 0.0819 0.3945 0.1305 0.225 Uiso 0.5 1 calc R . P
H17D H 0.0377 0.4247 0.0685 0.225 Uiso 0.5 1 calc R . P
H17E H 0.0514 0.4253 0.1409 0.225 Uiso 0.5 1 calc R . P
C175 C -0.2368(6) 0.3514(7) 0.0575(7) 0.085(4) Uani 0.5 1 d D U P
H175 H -0.2687 0.3498 0.0429 0.102 Uiso 0.5 1 calc R . P
C176 C -0.1947(5) 0.3619(5) 0.1249(7) 0.081(4) Uani 0.5 1 d D U P
H176 H -0.1996 0.3658 0.1562 0.098 Uiso 0.5 1 calc R . P
C177 C -0.1471(5) 0.3673(7) 0.1519(8) 0.092(5) Uani 0.5 1 d D U P
H177 H -0.1215 0.3781 0.1972 0.111 Uiso 0.5 1 calc R . P
C178 C -0.1395(6) 0.3561(7) 0.1093(7) 0.092(5) Uani 0.5 1 d D U P
H178 H -0.1073 0.3551 0.1250 0.111 Uiso 0.5 1 calc R . P
C179 C -0.1806(5) 0.3462(6) 0.0419(8) 0.080(4) Uani 0.5 1 d D U P
H179 H -0.1750 0.3407 0.0118 0.096 Uiso 0.5 1 calc R . P
C180 C -0.2286(5) 0.3435(5) 0.0137(7) 0.070(3) Uani 0.5 1 d D U P
C181 C -0.2694(7) 0.3343(6) -0.0593(10) 0.077(4) Uani 0.5 1 d . . P
H18D H -0.3002 0.3456 -0.0732 0.116 Uiso 0.5 1 calc GR . P
H18E H -0.2721 0.3021 -0.0672 0.116 Uiso 0.5 1 calc GR . P
H18F H -0.2632 0.3490 -0.0864 0.116 Uiso 0.5 1 calc GR . P
C196 C 0.1927(7) 0.5086(5) 0.3570(8) 0.074(3) Uani 0.5 1 d D U P
H196 H 0.2262 0.4997 0.3906 0.089 Uiso 0.5 1 calc R . P
C197 C 0.1680(6) 0.5142(5) 0.3754(10) 0.085(3) Uani 0.5 1 d D U P
H197 H 0.1827 0.5085 0.4214 0.102 Uiso 0.5 1 calc R . P
C198 C 0.1228(6) 0.5276(5) 0.3308(8) 0.080(3) Uani 0.5 1 d D U P
H198 H 0.1035 0.5301 0.3430 0.096 Uiso 0.5 1 calc R . P
C199 C 0.1039(9) 0.5377(10) 0.2688(10) 0.103(6) Uani 0.5 1 d D U P
H199 H 0.0712 0.5489 0.2367 0.124 Uiso 0.5 1 calc R . P
C200 C 0.1295(7) 0.5326(11) 0.2499(12) 0.115(8) Uani 0.5 1 d D U P
H200 H 0.1164 0.5417 0.2056 0.138 Uiso 0.5 1 calc R . P
C201 C 0.1737(6) 0.5146(6) 0.2939(7) 0.080(3) Uani 0.5 1 d D U P
C202 C 0.2056(7) 0.5056(8) 0.2794(11) 0.089(4) Uani 0.5 1 d . U P
H20A H 0.2152 0.5338 0.2722 0.134 Uiso 0.5 1 calc GR . P
H20B H 0.1877 0.4873 0.2379 0.134 Uiso 0.5 1 calc GR . P
H20C H 0.2351 0.4897 0.3182 0.134 Uiso 0.5 1 calc GR . P

loop_
_atom_site_aniso_label
_atom_site_aniso_U_11
_atom_site_aniso_U_22
_atom_site_aniso_U_33
_atom_site_aniso_U_23
_atom_site_aniso_U_13
_atom_site_aniso_U_12
Cu1 0.0378(4) 0.0621(5) 0.0415(4) -0.0078(4) 0.0263(3) 0.0001(4)
Cu2 0.0368(4) 0.0521(4) 0.0385(4) 0.0089(3) 0.0243(3) 0.0109(3)
O1 0.0363(19) 0.050(2) 0.048(2) 0.0042(17) 0.0213(18) 0.0017(16)
O2 0.048(2) 0.046(2) 0.057(2) -0.0016(18) 0.037(2) -0.0064(17)
O3 0.067(3) 0.055(2) 0.047(2) -0.0005(19) 0.036(2) 0.008(2)
O4 0.054(2) 0.050(2) 0.051(2) 0.0004(18) 0.039(2) 0.0043(18)
N1 0.054(3) 0.085(4) 0.075(4) -0.012(3) 0.050(3) -0.007(3)
N2 0.045(2) 0.092(4) 0.055(3) -0.014(3) 0.037(2) -0.011(3)
N3 0.044(2) 0.066(3) 0.053(3) -0.018(3) 0.035(2) -0.012(2)
N4 0.045(2) 0.046(2) 0.045(3) -0.003(2) 0.030(2) -0.002(2)
N5 0.036(2) 0.068(3) 0.039(2) -0.001(2) 0.022(2) 0.006(2)
N6 0.042(2) 0.048(3) 0.048(3) -0.010(2) 0.029(2) -0.007(2)
N7 0.037(2) 0.047(2) 0.038(2) -0.0070(18) 0.0249(19) -0.0075(18)
N8 0.053(3) 0.053(3) 0.073(4) -0.025(3) 0.048(3) -0.020(2)
N9 0.076(4) 0.057(3) 0.128(6) -0.033(4) 0.084(5) -0.023(3)
N10 0.100(5) 0.047(3) 0.179(9) -0.036(4) 0.114(6) -0.032(3)
N11 0.045(2) 0.050(3) 0.047(3) -0.004(2) 0.030(2) -0.006(2)
N12 0.043(2) 0.056(3) 0.050(3) -0.003(2) 0.032(2) -0.009(2)
N13 0.039(2) 0.050(3) 0.047(3) -0.002(2) 0.029(2) -0.0006(19)
N14 0.035(2) 0.051(3) 0.039(2) -0.0027(19) 0.025(2) 0.0009(18)
N15 0.039(2) 0.054(3) 0.043(2) 0.007(2) 0.027(2) 0.008(2)
N16 0.033(2) 0.049(3) 0.044(2) 0.006(2) 0.0243(19) 0.0071(18)
N17 0.038(2) 0.051(3) 0.049(3) 0.012(2) 0.028(2) 0.009(2)
N18 0.042(2) 0.080(4) 0.040(2) 0.009(3) 0.025(2) 0.007(3)
N19 0.048(3) 0.093(4) 0.038(2) 0.007(3) 0.024(2) 0.005(3)
N20 0.049(3) 0.092(5) 0.039(3) 0.011(3) 0.022(2) 0.003(3)
C1 0.100(7) 0.105(8) 0.092(7) 0.018(6) 0.067(6) 0.011(6)
C2 0.135(11) 0.084(7) 0.146(12) 0.009(7) 0.105(10) -0.004(7)
C3 0.081(6) 0.088(7) 0.120(9) 0.006(6) 0.063(7) -0.010(5)
C4 0.106(9) 0.095(9) 0.175(15) -0.022(9) 0.099(11) -0.010(7)
C5 0.073(5) 0.088(7) 0.122(9) -0.017(6) 0.060(6) -0.009(5)
C6 0.063(4) 0.090(6) 0.091(6) -0.019(5) 0.054(5) -0.015(4)
C7 0.060(4) 0.101(7) 0.092(6) 0.000(5) 0.059(4) -0.006(4)
C8 0.059(4) 0.135(9) 0.071(5) -0.014(5) 0.045(4) -0.028(5)
C9 0.064(4) 0.081(5) 0.075(5) -0.019(4) 0.054(4) -0.011(4)
C10 0.054(3) 0.061(4) 0.055(3) -0.015(3) 0.040(3) -0.010(3)
C11 0.052(3) 0.047(3) 0.048(3) -0.006(2) 0.035(3) -0.006(2)
C12 0.075(4) 0.059(4) 0.056(4) -0.010(3) 0.050(4) -0.010(3)
C13 0.066(4) 0.067(4) 0.041(3) -0.008(3) 0.030(3) -0.010(3)
C14 0.052(3) 0.056(3) 0.042(3) 0.000(3) 0.026(3) -0.007(3)
C15 0.043(3) 0.043(3) 0.046(3) 0.006(2) 0.028(3) 0.005(2)
C16 0.046(3) 0.043(3) 0.045(3) 0.008(2) 0.029(3) 0.010(2)
C17 0.040(3) 0.087(5) 0.048(3) -0.004(3) 0.028(3) 0.012(3)
C18 0.033(2) 0.062(3) 0.050(3) -0.014(3) 0.029(2) -0.004(2)
C19 0.036(2) 0.049(3) 0.051(3) -0.006(3) 0.028(2) 0.003(2)
C20 0.037(2) 0.051(3) 0.050(3) -0.005(2) 0.029(2) 0.000(2)
C21 0.057(3) 0.049(3) 0.064(4) 0.002(3) 0.043(3) 0.005(3)
C22 0.075(4) 0.050(3) 0.079(5) -0.013(3) 0.063(4) -0.013(3)
C23 0.054(3) 0.065(4) 0.065(4) -0.024(3) 0.046(3) -0.019(3)
C24 0.042(3) 0.060(4) 0.049(3) -0.008(3) 0.025(3) 0.005(3)
C25 0.045(3) 0.049(3) 0.040(3) 0.000(2) 0.029(2) -0.001(2)
C26 0.042(3) 0.048(3) 0.034(2) -0.009(2) 0.023(2) -0.007(2)
C27 0.050(3) 0.048(3) 0.049(3) -0.009(2) 0.034(3) -0.009(2)
C28 0.046(3) 0.059(3) 0.048(3) -0.011(3) 0.035(3) -0.013(3)
C29 0.044(3) 0.051(3) 0.047(3) -0.005(2) 0.032(3) -0.006(2)
C30 0.039(2) 0.044(3) 0.042(3) -0.007(2) 0.025(2) -0.008(2)
C31 0.047(3) 0.051(3) 0.066(4) -0.017(3) 0.042(3) -0.015(3)
C32 0.078(5) 0.049(4) 0.134(8) -0.018(4) 0.087(6) -0.018(3)
C33 0.240(17) 0.045(4) 0.229(16) -0.024(7) 0.215(16) -0.019(7)
C34 0.096(5) 0.055(4) 0.134(5) -0.030(4) 0.085(5) -0.027(4)
C35 0.089(4) 0.058(4) 0.122(4) -0.023(3) 0.072(4) -0.011(3)
C36 0.092(4) 0.075(5) 0.112(5) -0.034(4) 0.070(4) -0.024(4)
C37 0.131(6) 0.082(6) 0.117(5) -0.023(4) 0.086(5) -0.006(5)
C38 0.135(6) 0.077(6) 0.117(5) -0.017(4) 0.076(5) -0.002(5)
C39 0.135(6) 0.117(9) 0.128(5) -0.026(5) 0.081(5) -0.017(6)
C40 0.102(4) 0.084(6) 0.125(5) -0.029(4) 0.069(4) -0.025(4)
C41 0.071(4) 0.046(3) 0.056(4) -0.005(3) 0.041(3) -0.010(3)
C42 0.080(5) 0.055(4) 0.069(4) -0.011(3) 0.056(4) -0.018(3)
C43 0.119(7) 0.069(5) 0.084(6) -0.016(4) 0.079(6) -0.029(5)
C44 0.106(7) 0.089(6) 0.051(4) -0.010(4) 0.050(5) -0.032(5)
C45 0.075(5) 0.070(5) 0.060(4) -0.011(3) 0.040(4) -0.029(4)
C46 0.066(4) 0.045(3) 0.056(4) 0.001(3) 0.041(3) -0.007(3)
C47 0.066(4) 0.045(3) 0.062(4) -0.001(3) 0.045(3) -0.007(3)
C48 0.071(5) 0.058(4) 0.092(6) 0.004(4) 0.058(5) 0.002(3)
C49 0.049(3) 0.044(3) 0.046(3) 0.000(2) 0.032(3) -0.004(2)
C50 0.036(2) 0.049(3) 0.046(3) -0.006(2) 0.027(2) -0.003(2)
C51 0.037(2) 0.047(3) 0.047(3) -0.005(2) 0.029(2) -0.003(2)
C52 0.044(3) 0.047(3) 0.040(3) 0.003(2) 0.020(2) 0.004(2)
C53 0.057(3) 0.050(3) 0.041(3) -0.002(3) 0.024(3) 0.004(3)
C54 0.047(3) 0.053(3) 0.050(3) -0.003(3) 0.030(3) 0.006(3)
C55 0.039(3) 0.049(3) 0.043(3) 0.002(2) 0.027(2) 0.005(2)
C56 0.037(2) 0.053(3) 0.037(3) 0.001(2) 0.022(2) 0.002(2)
C57 0.043(3) 0.063(4) 0.043(3) 0.013(3) 0.029(2) 0.013(3)
C58 0.038(3) 0.054(3) 0.045(3) 0.003(2) 0.027(2) 0.004(2)
C59 0.047(3) 0.046(3) 0.075(4) 0.002(3) 0.037(3) -0.001(3)
C60 0.059(4) 0.047(3) 0.088(5) 0.000(3) 0.045(4) 0.006(3)
C61 0.047(3) 0.048(3) 0.070(4) -0.005(3) 0.034(3) 0.009(3)
C62 0.039(3) 0.052(3) 0.041(3) 0.001(2) 0.025(2) 0.007(2)
C63 0.038(2) 0.048(3) 0.037(2) -0.001(2) 0.024(2) 0.002(2)
C64 0.044(3) 0.053(3) 0.037(3) 0.004(2) 0.025(2) 0.007(2)
C65 0.042(3) 0.038(3) 0.052(3) 0.005(2) 0.033(3) 0.001(2)
C66 0.039(3) 0.042(3) 0.049(3) 0.008(2) 0.029(3) 0.005(2)
C67 0.058(4) 0.061(4) 0.083(5) 0.023(3) 0.055(4) 0.018(3)
C68 0.052(4) 0.103(6) 0.087(5) 0.034(5) 0.053(4) 0.030(4)
C69 0.044(3) 0.127(7) 0.073(5) 0.044(5) 0.042(4) 0.037(4)
C70 0.033(3) 0.093(5) 0.058(4) 0.030(4) 0.031(3) 0.019(3)
C71 0.042(3) 0.093(5) 0.047(3) 0.023(3) 0.028(3) 0.012(3)
C72 0.041(3) 0.103(6) 0.045(3) 0.019(4) 0.023(3) 0.010(3)
C73 0.071(4) 0.110(4) 0.037(3) 0.002(3) 0.029(3) -0.005(3)
C74 0.074(5) 0.098(7) 0.055(4) 0.001(4) 0.034(4) -0.003(5)
C75 0.117(5) 0.108(4) 0.043(3) -0.002(3) 0.049(3) -0.011(3)
C76 0.136(5) 0.129(5) 0.076(5) 0.019(4) 0.069(4) 0.011(4)
C77 0.175(7) 0.127(5) 0.106(7) 0.018(4) 0.103(6) 0.010(4)
C78 0.177(7) 0.139(6) 0.105(7) 0.007(5) 0.104(7) 0.001(5)
C79 0.171(7) 0.123(6) 0.161(12) 0.006(5) 0.115(7) -0.013(4)
C80 0.127(5) 0.125(5) 0.114(8) 0.003(5) 0.072(5) -0.017(4)
Cu3 0.0315(3) 0.0497(4) 0.0457(4) -0.0014(3) 0.0240(3) 0.0042(3)
Cu4 0.0379(4) 0.0521(5) 0.0435(4) -0.0114(4) 0.0253(3) -0.0023(3)
O5 0.053(2) 0.055(2) 0.049(2) -0.0076(18) 0.036(2) 0.0000(18)
O6 0.051(2) 0.048(2) 0.062(3) 0.0093(19) 0.038(2) -0.0007(18)
O7 0.042(2) 0.049(2) 0.051(2) -0.0052(19) 0.018(2) 0.0055(18)
O8 0.040(2) 0.041(2) 0.066(3) 0.0055(18) 0.031(2) 0.0030(16)
N21 0.050(3) 0.080(4) 0.090(5) 0.010(3) 0.054(3) 0.008(3)
N22 0.048(3) 0.061(3) 0.076(4) 0.004(3) 0.046(3) 0.000(2)
N23 0.040(2) 0.050(3) 0.065(3) 0.006(2) 0.036(2) 0.007(2)
N24 0.037(2) 0.046(3) 0.051(3) -0.002(2) 0.027(2) 0.0016(19)
N25 0.034(2) 0.065(3) 0.041(2) -0.003(2) 0.0227(19) 0.006(2)
N26 0.040(2) 0.049(3) 0.042(2) 0.007(2) 0.024(2) 0.0002(19)
N27 0.036(2) 0.050(3) 0.040(2) 0.010(2) 0.021(2) 0.0061(19)
N28 0.052(3) 0.053(3) 0.069(3) 0.020(3) 0.042(3) 0.010(2)
N29 0.063(3) 0.062(4) 0.100(5) 0.028(3) 0.062(4) 0.015(3)
N30 0.057(3) 0.057(3) 0.095(5) 0.019(3) 0.056(3) 0.008(3)
N31 0.045(2) 0.038(2) 0.049(3) -0.003(2) 0.029(2) -0.0040(19)
N32 0.044(2) 0.041(2) 0.045(3) -0.0010(19) 0.028(2) -0.0014(19)
N33 0.045(2) 0.040(2) 0.046(2) -0.0049(19) 0.031(2) -0.0036(19)
N34 0.036(2) 0.040(2) 0.047(2) -0.0053(19) 0.028(2) -0.0030(17)
N35 0.038(2) 0.044(2) 0.053(3) -0.008(2) 0.030(2) 0.0017(18)
N36 0.040(2) 0.053(3) 0.045(2) -0.008(2) 0.029(2) -0.004(2)
N37 0.055(3) 0.052(3) 0.064(3) -0.021(2) 0.043(3) -0.012(2)
N38 0.051(3) 0.078(4) 0.045(3) -0.014(3) 0.026(2) -0.008(3)
N39 0.059(3) 0.082(4) 0.044(3) -0.013(3) 0.022(3) -0.014(3)
N40 0.091(5) 0.129(7) 0.039(3) -0.036(4) 0.038(3) -0.043(5)
C81 0.109(9) 0.113(9) 0.139(12) 0.013(8) 0.091(9) 0.010(7)
C82 0.135(11) 0.092(8) 0.121(10) 0.010(7) 0.083(9) 0.006(7)
C83 0.156(14) 0.139(12) 0.089(8) -0.009(8) 0.076(9) 0.022(11)
C84 0.159(14) 0.170(16) 0.134(12) -0.020(11) 0.122(12) 0.000(12)
C85 0.140(10) 0.115(9) 0.080(6) 0.005(6) 0.080(7) 0.011(8)
C86 0.075(5) 0.132(10) 0.093(7) 0.018(6) 0.060(5) 0.001(6)
C87 0.082(5) 0.091(6) 0.133(9) 0.004(6) 0.090(6) -0.006(5)
C88 0.097(7) 0.198(15) 0.118(9) 0.044(10) 0.090(8) 0.031(8)
C89 0.044(3) 0.080(5) 0.090(6) 0.030(4) 0.046(4) 0.022(3)
C90 0.042(3) 0.055(3) 0.067(4) 0.009(3) 0.035(3) 0.004(3)
C91 0.039(3) 0.050(3) 0.066(4) 0.006(3) 0.030(3) 0.004(2)
C92 0.035(3) 0.070(4) 0.069(4) 0.015(3) 0.026(3) 0.012(3)
C93 0.043(3) 0.077(5) 0.052(4) 0.006(3) 0.017(3) 0.004(3)
C94 0.046(3) 0.062(4) 0.045(3) -0.001(3) 0.022(3) 0.002(3)
C95 0.040(3) 0.047(3) 0.045(3) -0.008(2) 0.022(2) -0.002(2)
C96 0.038(3) 0.042(3) 0.050(3) -0.013(2) 0.025(2) -0.005(2)
C97 0.031(2) 0.081(4) 0.042(3) -0.002(3) 0.022(2) 0.014(3)
C98 0.035(2) 0.054(3) 0.046(3) 0.005(2) 0.029(2) 0.005(2)
C99 0.039(3) 0.053(3) 0.052(3) 0.011(3) 0.030(3) 0.005(2)
C100 0.048(3) 0.042(3) 0.071(4) 0.005(3) 0.039(3) 0.002(2)
C101 0.042(3) 0.042(3) 0.055(3) 0.001(2) 0.031(3) 0.000(2)
C102 0.041(3) 0.041(3) 0.043(3) 0.002(2) 0.029(2) 0.002(2)
C103 0.033(2) 0.046(3) 0.044(3) 0.002(2) 0.026(2) 0.003(2)
C104 0.045(3) 0.050(3) 0.043(3) 0.004(2) 0.028(2) 0.005(2)
C105 0.033(2) 0.054(3) 0.038(3) 0.004(2) 0.019(2) 0.002(2)
C106 0.036(2) 0.052(3) 0.041(3) 0.008(2) 0.022(2) -0.003(2)
C107 0.044(3) 0.054(3) 0.067(4) 0.013(3) 0.039(3) 0.004(3)
C108 0.044(3) 0.061(4) 0.060(4) 0.017(3) 0.036(3) 0.005(3)
C109 0.035(3) 0.063(4) 0.048(3) 0.012(3) 0.024(3) 0.007(2)
C110 0.036(2) 0.050(3) 0.041(3) 0.008(2) 0.021(2) 0.003(2)
C111 0.036(3) 0.055(3) 0.051(3) 0.013(3) 0.026(2) 0.004(2)
C112 0.052(3) 0.059(4) 0.071(4) 0.015(3) 0.041(3) -0.003(3)
C113 0.054(4) 0.066(4) 0.111(7) 0.029(4) 0.057(4) 0.008(3)
C114 0.066(5) 0.061(5) 0.092(6) 0.002(4) 0.043(5) 0.012(4)
C115 0.090(5) 0.059(4) 0.106(6) 0.033(4) 0.080(5) 0.016(4)
C116 0.103(7) 0.079(6) 0.088(6) 0.022(5) 0.068(6) 0.007(5)
C117 0.122(10) 0.102(8) 0.081(7) 0.009(6) 0.061(7) -0.015(7)
C118 0.117(9) 0.069(6) 0.067(6) 0.024(5) 0.010(6) 0.015(6)
C119 0.073(5) 0.085(6) 0.097(7) 0.030(6) 0.042(5) 0.013(5)
C120 0.058(4) 0.070(5) 0.071(5) 0.023(4) 0.041(4) 0.011(3)
C121 0.067(4) 0.055(4) 0.054(4) 0.000(3) 0.036(3) -0.007(3)
C122 0.056(4) 0.064(4) 0.055(4) 0.005(3) 0.022(3) -0.011(3)
C123 0.051(3) 0.058(4) 0.075(5) 0.000(3) 0.033(4) -0.006(3)
C124 0.064(4) 0.046(3) 0.067(4) 0.003(3) 0.044(4) -0.005(3)
C125 0.053(3) 0.046(3) 0.051(3) 0.005(3) 0.030(3) 0.000(3)
C126 0.054(3) 0.039(3) 0.050(3) -0.004(2) 0.029(3) -0.006(2)
C127 0.057(3) 0.040(3) 0.054(3) -0.004(2) 0.036(3) -0.003(2)
C128 0.079(5) 0.046(3) 0.086(5) -0.010(3) 0.062(4) -0.004(3)
C129 0.043(3) 0.041(3) 0.039(3) 0.000(2) 0.026(2) -0.001(2)
C130 0.040(3) 0.042(3) 0.046(3) -0.003(2) 0.030(2) -0.003(2)
C131 0.040(2) 0.042(3) 0.051(3) -0.003(2) 0.033(2) -0.003(2)
C132 0.050(3) 0.046(3) 0.047(3) -0.004(2) 0.033(3) -0.002(2)
C133 0.048(3) 0.049(3) 0.043(3) 0.004(2) 0.027(3) 0.008(2)
C134 0.048(3) 0.045(3) 0.051(3) -0.005(2) 0.031(3) 0.005(2)
C135 0.036(2) 0.042(3) 0.047(3) -0.005(2) 0.027(2) -0.004(2)
C136 0.041(3) 0.047(3) 0.054(3) -0.010(3) 0.032(3) -0.006(2)
C137 0.041(3) 0.048(3) 0.057(3) -0.012(3) 0.032(3) -0.008(2)
C138 0.039(3) 0.044(3) 0.047(3) -0.012(2) 0.026(2) -0.008(2)
C139 0.059(3) 0.045(3) 0.069(4) -0.007(3) 0.047(3) -0.007(3)
C140 0.077(5) 0.049(4) 0.083(5) -0.002(3) 0.059(4) 0.003(3)
C141 0.057(3) 0.051(3) 0.063(4) 0.007(3) 0.042(3) 0.015(3)
C142 0.041(3) 0.051(3) 0.043(3) -0.005(2) 0.025(2) 0.003(2)
C143 0.037(2) 0.041(3) 0.040(2) -0.004(2) 0.022(2) -0.002(2)
C144 0.038(2) 0.064(4) 0.041(3) -0.009(3) 0.023(2) -0.007(2)
C145 0.041(3) 0.037(3) 0.061(4) -0.004(2) 0.036(3) -0.004(2)
C146 0.046(3) 0.052(3) 0.067(4) -0.018(3) 0.041(3) -0.008(3)
C147 0.058(4) 0.067(4) 0.101(6) -0.030(4) 0.062(4) -0.016(3)
C148 0.074(5) 0.125(8) 0.124(8) -0.064(7) 0.081(6) -0.027(5)
C149 0.089(6) 0.141(9) 0.109(7) -0.075(7) 0.082(6) -0.041(6)
C150 0.061(4) 0.095(6) 0.078(5) -0.044(5) 0.052(4) -0.030(4)
C151 0.065(4) 0.119(8) 0.053(4) -0.041(4) 0.038(4) -0.024(4)
C152 0.072(5) 0.157(11) 0.059(5) -0.039(6) 0.045(4) -0.032(6)
C153 0.103(6) 0.114(7) 0.062(5) -0.025(5) 0.036(5) -0.032(6)
C154 0.107(9) 0.137(11) 0.056(5) -0.018(6) 0.033(6) 0.004(8)
C155 0.088(5) 0.086(5) 0.086(4) -0.010(4) 0.042(4) -0.001(4)
C156 0.116(7) 0.127(8) 0.099(4) -0.029(5) 0.052(4) -0.035(7)
C157 0.125(8) 0.137(10) 0.115(5) -0.020(6) 0.061(5) -0.037(8)
C158 0.114(8) 0.141(9) 0.113(5) -0.016(6) 0.057(6) -0.031(8)
C159 0.173(12) 0.210(14) 0.117(5) -0.037(6) 0.082(6) -0.096(12)
C160 0.154(11) 0.184(13) 0.099(4) -0.040(6) 0.071(6) -0.079(11)
P3 0.0542(10) 0.0765(13) 0.1072(18) 0.0225(12) 0.0503(12) 0.0139(9)
F19 0.065(3) 0.104(4) 0.124(5) -0.006(3) 0.066(3) 0.011(3)
F20 0.096(4) 0.131(6) 0.104(5) -0.022(4) 0.039(4) 0.050(4)
F21 0.091(4) 0.148(7) 0.208(9) 0.096(7) 0.099(6) 0.045(4)
F22 0.076(3) 0.214(9) 0.129(5) 0.074(6) 0.080(4) 0.065(5)
F23 0.107(4) 0.133(5) 0.134(5) 0.058(4) 0.098(4) 0.049(4)
F24 0.068(4) 0.099(5) 0.283(14) 0.048(7) 0.059(6) 0.017(4)
P2 0.110(2) 0.0652(13) 0.0476(10) -0.0036(9) 0.0252(12) 0.0026(12)
F7 0.312(17) 0.132(7) 0.090(5) -0.031(5) 0.113(8) 0.019(8)
F8 0.103(4) 0.139(5) 0.070(3) 0.013(3) 0.053(3) 0.041(4)
F9 0.169(7) 0.064(3) 0.082(4) 0.002(3) 0.045(4) 0.002(4)
F10 0.117(7) 0.246(14) 0.084(5) 0.026(7) -0.005(5) -0.038(8)
F11 0.262(14) 0.107(6) 0.083(5) 0.010(4) 0.039(7) -0.057(7)
F12 0.085(4) 0.237(11) 0.081(4) -0.005(5) 0.042(4) 0.006(5)
P1 0.0985(15) 0.0623(11) 0.0559(10) 0.0058(8) 0.0495(11) 0.0087(10)
F1 0.090(3) 0.100(4) 0.055(3) 0.000(2) 0.036(3) -0.028(3)
F2 0.314(17) 0.232(13) 0.076(5) 0.020(6) 0.064(7) 0.191(13)
F3 0.114(6) 0.290(14) 0.155(8) -0.134(9) 0.098(6) -0.116(8)
F4 0.084(4) 0.130(6) 0.170(8) -0.057(5) 0.064(5) 0.008(4)
F5 0.47(2) 0.140(8) 0.316(15) -0.116(9) 0.356(18) -0.169(12)
F6 0.45(2) 0.120(6) 0.099(6) 0.005(5) 0.173(10) 0.034(9)
P4 0.0726(11) 0.0767(12) 0.0805(13) -0.0179(10) 0.0618(11) -0.0116(9)
F13 0.149(6) 0.108(5) 0.173(7) -0.014(5) 0.140(6) -0.015(4)
F14 0.155(7) 0.166(7) 0.177(8) 0.040(6) 0.143(7) 0.065(6)
F15 0.084(4) 0.309(14) 0.103(5) -0.090(7) 0.059(4) -0.016(6)
F16 0.168(7) 0.102(4) 0.118(5) 0.016(4) 0.116(5) 0.046(4)
F17 0.077(4) 0.276(12) 0.173(7) -0.162(8) 0.088(5) -0.070(5)
F18 0.279(12) 0.121(6) 0.330(14) 0.073(7) 0.286(12) 0.061(7)
C161 0.098(10) 0.128(10) 0.077(8) 0.035(7) 0.046(8) 0.028(7)
C162 0.102(11) 0.127(10) 0.085(9) 0.034(7) 0.053(9) 0.029(8)
C163 0.089(9) 0.125(10) 0.082(9) 0.037(6) 0.041(8) 0.037(7)
C164 0.112(14) 0.154(10) 0.107(11) 0.011(8) 0.066(11) 0.010(9)
C165 0.064(8) 0.139(10) 0.070(7) 0.032(6) 0.025(7) 0.036(7)
C166 0.097(9) 0.143(10) 0.080(9) 0.026(7) 0.047(8) 0.020(8)
C167 0.156(17) 0.193(17) 0.126(18) -0.020(14) 0.098(17) -0.032(15)
C189 0.066(5) 0.167(8) 0.064(5) -0.001(5) 0.028(4) 0.012(5)
C190 0.072(4) 0.163(8) 0.058(5) 0.004(5) 0.033(4) 0.013(5)
C191 0.089(6) 0.213(10) 0.092(8) 0.002(7) 0.059(6) 0.002(6)
C192 0.103(7) 0.228(11) 0.116(11) 0.003(8) 0.075(8) 0.009(7)
C193 0.094(6) 0.230(11) 0.117(11) 0.005(9) 0.066(7) 0.012(7)
C194 0.084(5) 0.180(9) 0.090(8) -0.005(6) 0.050(6) 0.016(6)
C195 0.200(19) 0.140(14) 0.147(15) -0.008(12) 0.080(13) 0.025(14)
C182 0.109(8) 0.135(11) 0.072(6) 0.010(6) 0.058(6) -0.003(8)
C183 0.093(7) 0.156(14) 0.070(6) 0.013(7) 0.047(6) 0.019(8)
C184 0.078(7) 0.125(11) 0.089(8) 0.005(7) 0.012(7) 0.006(7)
C185 0.071(6) 0.184(17) 0.079(7) -0.008(9) 0.030(6) 0.008(9)
C186 0.084(7) 0.161(14) 0.086(8) -0.016(8) 0.050(6) -0.023(8)
C187 0.109(9) 0.148(12) 0.073(7) -0.001(7) 0.051(7) -0.008(9)
C188 0.32(3) 0.176(18) 0.131(14) -0.031(13) 0.15(2) -0.12(2)
C168 0.085(7) 0.139(11) 0.054(7) -0.015(7) 0.044(6) 0.011(6)
C169 0.083(8) 0.151(11) 0.045(7) -0.026(7) 0.037(6) -0.002(7)
C170 0.090(8) 0.143(11) 0.057(8) -0.028(7) 0.041(7) -0.006(7)
C171 0.096(8) 0.154(11) 0.051(7) -0.016(7) 0.047(7) 0.003(7)
C172 0.093(8) 0.153(11) 0.068(9) -0.011(7) 0.059(7) 0.016(6)
C173 0.092(7) 0.161(11) 0.058(7) 0.001(7) 0.055(6) 0.013(6)
C174 0.103(11) 0.175(14) 0.12(2) 0.022(12) 0.052(12) 0.007(10)
C175 0.073(6) 0.093(12) 0.054(5) 0.002(6) 0.028(5) 0.014(6)
C176 0.071(6) 0.067(8) 0.046(5) 0.005(5) 0.014(4) 0.030(6)
C177 0.070(6) 0.089(11) 0.057(6) -0.007(6) 0.017(5) 0.030(6)
C178 0.074(6) 0.084(11) 0.063(6) -0.007(6) 0.022(5) 0.020(6)
C179 0.070(6) 0.070(9) 0.061(6) 0.001(5) 0.028(5) 0.008(5)
C180 0.068(6) 0.055(7) 0.050(5) 0.012(5) 0.024(5) 0.015(5)
C181 0.078(10) 0.075(10) 0.069(10) -0.001(8) 0.045(9) -0.001(8)
C196 0.087(5) 0.038(6) 0.072(5) -0.005(4) 0.042(4) -0.019(4)
C197 0.100(6) 0.053(7) 0.085(5) 0.000(5) 0.055(5) -0.012(5)
C198 0.097(6) 0.049(7) 0.081(5) 0.001(5) 0.055(5) -0.017(5)
C199 0.090(6) 0.128(16) 0.086(6) 0.022(7) 0.056(5) 0.009(7)
C200 0.086(6) 0.17(2) 0.080(5) 0.032(8) 0.051(5) 0.023(9)
C201 0.070(5) 0.075(8) 0.071(5) -0.002(4) 0.037(4) -0.014(5)
C202 0.071(6) 0.099(12) 0.071(7) -0.004(7) 0.037(6) -0.011(7)

loop_
_atom_type_symbol
_atom_type_description
_atom_type_scat_dispersion_real
_atom_type_scat_dispersion_imag
_atom_type_scat_source
C C 0.0181 0.0091 'International Tables Vol C Tables 4.2.6.8 and 6.1.1.4'
H H 0.0000 0.0000 'International Tables Vol C Tables 4.2.6.8 and 6.1.1.4'
Cu Cu -1.9646 0.5888 'International Tables Vol C Tables 4.2.6.8 and 6.1.1.4'
F F 0.0727 0.0534 'International Tables Vol C Tables 4.2.6.8 and 6.1.1.4'
N N 0.0311 0.0180 'International Tables Vol C Tables 4.2.6.8 and 6.1.1.4'
O O 0.0492 0.0322 'International Tables Vol C Tables 4.2.6.8 and 6.1.1.4'
P P 0.2955 0.4335 'International Tables Vol C Tables 4.2.6.8 and 6.1.1.4'

loop_
_geom_angle_atom_site_label_1
_geom_angle_atom_site_label_2
_geom_angle_atom_site_label_3
_geom_angle
_geom_angle_site_symmetry_1
_geom_angle_site_symmetry_3
O3 Cu1 N13 151.70(18) . .
N3 Cu1 O3 94.0(2) . .
N3 Cu1 N13 83.9(2) . .
N4 Cu1 O3 106.07(19) . .
N4 Cu1 N3 78.7(2) . .
N4 Cu1 N5 81.3(2) . .
N4 Cu1 N13 101.2(2) . .
N4 Cu1 N14 174.4(2) . .
N5 Cu1 O3 90.2(2) . .
N5 Cu1 N3 160.0(2) . .
N5 Cu1 N13 101.3(2) . .
N5 Cu1 N14 104.2(2) . .
N14 Cu1 O3 75.03(19) . .
N14 Cu1 N3 95.81(19) . .
N14 Cu1 N13 77.11(19) . .
O2 Cu2 N8 150.81(17) 2_556 2_556
N7 Cu2 O2 75.58(17) 2_556 2_556
N7 Cu2 N8 75.73(19) 2_556 2_556
N7 Cu2 N18 99.9(2) 2_556 .
N16 Cu2 O2 90.41(18) . 2_556
N16 Cu2 N7 101.49(18) . 2_556
N16 Cu2 N8 100.4(2) . 2_556
N16 Cu2 N18 158.6(2) . .
N17 Cu2 O2 103.34(19) . 2_556
N17 Cu2 N7 178.0(2) . 2_556
N17 Cu2 N8 105.2(2) . 2_556
N17 Cu2 N16 80.1(2) . .
N17 Cu2 N18 78.5(2) . .
N18 Cu2 O2 93.1(2) . 2_556
N18 Cu2 N8 86.6(2) . 2_556
C25 O2 Cu2 110.2(4) . 2_556
C56 O3 Cu1 110.8(4) . .
N2 N1 C7 118.9(7) . .
N2 N1 C9 112.0(6) . .
C9 N1 C7 129.0(7) . .
N3 N2 N1 105.5(5) . .
N2 N3 Cu1 133.9(4) . .
N2 N3 C10 111.1(5) . .
C10 N3 Cu1 113.1(4) . .
C11 N4 Cu1 120.4(4) . .
C15 N4 Cu1 116.3(4) . .
C15 N4 C11 123.3(6) . .
C16 N5 Cu1 116.0(4) . .
C16 N5 C17 118.3(5) . .
C17 N5 Cu1 125.5(4) . .
C24 N6 H6 118.9 . .
C25 N6 H6 118.9 . .
C25 N6 C24 122.1(5) . .
C26 N7 Cu2 118.8(4) . 2_556
C30 N7 Cu2 121.3(4) . 2_556
C30 N7 C26 119.9(5) . .
N9 N8 Cu2 145.0(4) . 2_556
N9 N8 C31 108.2(5) . .
C31 N8 Cu2 106.7(4) . 2_556
N8 N9 N10 108.6(5) . .
N9 N10 C32 110.0(6) . .
N9 N10 C34 121.0(6) . .
C32 N10 C34 129.0(7) . .
N12 N11 C47 120.2(5) . .
N12 N11 C49 110.8(5) . .
C49 N11 C47 129.0(6) . .
N13 N12 N11 106.7(5) . .
N12 N13 Cu1 144.4(4) . .
N12 N13 C50 109.8(5) . .
C50 N13 Cu1 105.8(4) . .
C51 N14 Cu1 120.0(4) . .
C51 N14 C55 119.4(5) . .
C55 N14 Cu1 120.4(4) . .
C56 N15 H15 119.5 . .
C56 N15 C57 121.1(5) . .
C57 N15 H15 119.5 . .
C64 N16 Cu2 124.5(4) . .
C65 N16 Cu2 116.6(4) . .
C65 N16 C64 118.9(5) . .
C66 N17 Cu2 116.9(4) . .
C66 N17 C70 122.2(5) . .
C70 N17 Cu2 120.9(5) . .
N19 N18 Cu2 137.0(4) . .
N19 N18 C71 110.1(5) . .
C71 N18 Cu2 112.5(5) . .
N18 N19 N20 106.5(6) . .
N19 N20 C72 111.0(6) . .
N19 N20 C73 119.3(7) . .
C72 N20 C73 128.8(7) . .
C2 C1 H1 117.8 . .
C6 C1 H1 117.8 . .
C6 C1 C2 124.5(12) . .
C1 C2 H2 123.7 . .
C3 C2 C1 112.6(14) . .
C3 C2 H2 123.7 . .
C2 C3 H3 118.0 . .
C2 C3 C4 124.0(13) . .
C4 C3 H3 118.0 . .
C3 C4 H4 120.5 . .
C5 C4 C3 119.0(13) . .
C5 C4 H4 120.5 . .
C4 C5 H5 119.2 . .
C4 C5 C6 121.6(14) . .
C6 C5 H5 119.2 . .
C1 C6 C5 118.2(12) . .
C1 C6 C7 122.6(9) . .
C5 C6 C7 119.2(10) . .
N1 C7 C6 109.2(7) . .
N1 C7 H7 108.4 . .
N1 C7 C8 110.6(8) . .
C6 C7 H7 108.4 . .
C8 C7 C6 111.6(8) . .
C8 C7 H7 108.4 . .
C7 C8 H8A 109.5 . .
C7 C8 H8B 109.5 . .
C7 C8 H8C 109.5 . .
H8A C8 H8B 109.5 . .
H8A C8 H8C 109.5 . .
H8B C8 H8C 109.5 . .
N1 C9 H9 127.7 . .
N1 C9 C10 104.7(6) . .
C10 C9 H9 127.7 . .
N3 C10 C9 106.6(6) . .
N3 C10 C11 115.8(6) . .
C9 C10 C11 137.5(7) . .
N4 C11 C10 111.3(5) . .
N4 C11 C12 119.5(6) . .
C12 C11 C10 129.2(6) . .
C11 C12 H12 120.3 . .
C13 C12 C11 119.4(7) . .
C13 C12 H12 120.3 . .
C12 C13 H13 120.3 . .
C12 C13 C14 119.3(6) . .
C14 C13 H13 120.3 . .
C13 C14 H14 120.8 . .
C15 C14 C13 118.3(6) . .
C15 C14 H14 120.8 . .
N4 C15 C14 120.2(6) . .
N4 C15 C16 113.5(5) . .
C14 C15 C16 126.4(6) . .
O1 C16 N5 128.5(6) . .
O1 C16 C15 118.8(6) . .
N5 C16 C15 112.7(5) . .
N5 C17 H17A 109.4 . .
N5 C17 H17B 109.4 . .
N5 C17 C18 111.1(5) . .
H17A C17 H17B 108.0 . .
C18 C17 H17A 109.4 . .
C18 C17 H17B 109.4 . .
C19 C18 C17 120.7(6) . .
C23 C18 C17 121.6(6) . .
C23 C18 C19 117.6(6) . .
C18 C19 H19 119.9 . .
C20 C19 C18 120.3(6) . .
C20 C19 H19 119.9 . .
C19 C20 C24 119.3(6) . .
C21 C20 C19 120.3(6) . .
C21 C20 C24 120.3(6) . .
C20 C21 H21 120.3 . .
C22 C21 C20 119.4(7) . .
C22 C21 H21 120.3 . .
C21 C22 H22 119.6 . .
C23 C22 C21 120.8(6) . .
C23 C22 H22 119.6 . .
C18 C23 H23 119.2 . .
C22 C23 C18 121.5(6) . .
C22 C23 H23 119.2 . .
N6 C24 C20 111.1(5) . .
N6 C24 H24A 109.4 . .
N6 C24 H24B 109.4 . .
C20 C24 H24A 109.4 . .
C20 C24 H24B 109.4 . .
H24A C24 H24B 108.0 . .
O2 C25 N6 124.3(6) . .
O2 C25 C26 118.7(5) . .
N6 C25 C26 116.9(5) . .
N7 C26 C25 114.4(5) . .
N7 C26 C27 120.7(5) . .
C27 C26 C25 124.9(5) . .
C26 C27 H27 120.3 . .
C26 C27 C28 119.4(6) . .
C28 C27 H27 120.3 . .
C27 C28 H28 120.3 . .
C29 C28 C27 119.4(5) . .
C29 C28 H28 120.3 . .
C28 C29 H29 120.5 . .
C28 C29 C30 119.0(6) . .
C30 C29 H29 120.5 . .
N7 C30 C29 121.6(6) . .
N7 C30 C31 116.2(5) . .
C29 C30 C31 122.2(5) . .
N8 C31 C30 120.1(6) . .
C32 C31 N8 109.2(6) . .
C32 C31 C30 130.7(6) . .
N10 C32 H32 128.0 . .
C31 C32 N10 104.0(6) . .
C31 C32 H32 128.0 . .
H33A C33 H33B 109.5 . .
H33A C33 H33C 109.5 . .
H33B C33 H33C 109.5 . .
C34 C33 H33A 109.5 . .
C34 C33 H33B 109.5 . .
C34 C33 H33C 109.5 . .
N10 C34 H34 106.7 . .
N10 C34 C35 109.1(10) . .
C33 C34 N10 111.1(9) . .
C33 C34 H34 106.7 . .
C33 C34 C35 115.9(9) . .
C35 C34 H34 106.7 . .
C36 C35 C34 122.3(9) . .
C40 C35 C34 113.6(10) . .
C40 C35 C36 123.9(12) . .
C35 C36 H36 118.9 . .
C35 C36 C37 122.2(11) . .
C37 C36 H36 118.9 . .
C36 C37 H37 121.8 . .
C36 C37 C38 116.3(12) . .
C38 C37 H37 121.8 . .
C37 C38 H38 121.3 . .
C39 C38 C37 117.5(13) . .
C39 C38 H38 121.3 . .
C38 C39 H39 117.2 . .
C38 C39 C40 125.6(14) . .
C40 C39 H39 117.2 . .
C35 C40 C39 114.3(13) . .
C35 C40 H40 122.8 . .
C39 C40 H40 122.8 . .
C42 C41 H41 119.8 . .
C46 C41 H41 119.8 . .
C46 C41 C42 120.4(7) . .
C41 C42 H42 119.3 . .
C43 C42 C41 121.5(8) . .
C43 C42 H42 119.3 . .
C42 C43 H43 121.1 . .
C42 C43 C44 117.7(8) . .
C44 C43 H43 121.1 . .
C43 C44 H44 119.6 . .
C45 C44 C43 120.7(8) . .
C45 C44 H44 119.6 . .
C44 C45 H45 119.7 . .
C44 C45 C46 120.6(8) . .
C46 C45 H45 119.7 . .
C41 C46 C47 119.1(6) . .
C45 C46 C41 118.9(7) . .
C45 C46 C47 121.9(7) . .
N11 C47 C46 108.1(6) . .
N11 C47 H47 107.7 . .
N11 C47 C48 110.4(5) . .
C46 C47 H47 107.7 . .
C46 C47 C48 115.1(7) . .
C48 C47 H47 107.7 . .
C47 C48 H48A 109.5 . .
C47 C48 H48B 109.5 . .
C47 C48 H48C 109.5 . .
H48A C48 H48B 109.5 . .
H48A C48 H48C 109.5 . .
H48B C48 H48C 109.5 . .
N11 C49 H49 127.9 . .
N11 C49 C50 104.2(5) . .
C50 C49 H49 127.9 . .
N13 C50 C49 108.5(5) . .
N13 C50 C51 120.9(5) . .
C49 C50 C51 130.6(6) . .
N14 C51 C50 116.0(5) . .
N14 C51 C52 121.7(6) . .
C52 C51 C50 122.3(6) . .
C51 C52 H52 120.3 . .
C51 C52 C53 119.4(6) . .
C53 C52 H52 120.3 . .
C52 C53 H53 120.7 . .
C54 C53 C52 118.7(6) . .
C54 C53 H53 120.7 . .
C53 C54 H54 120.6 . .
C55 C54 C53 118.8(6) . .
C55 C54 H54 120.6 . .
N14 C55 C54 122.0(6) . .
N14 C55 C56 113.8(5) . .
C54 C55 C56 124.2(6) . .
O3 C56 N15 125.1(6) . .
O3 C56 C55 118.0(6) . .
N15 C56 C55 116.9(5) . .
N15 C57 H57A 109.3 . .
N15 C57 H57B 109.3 . .
N15 C57 C58 111.5(5) . .
H57A C57 H57B 108.0 . .
C58 C57 H57A 109.3 . .
C58 C57 H57B 109.3 . .
C59 C58 C57 120.7(6) . .
C59 C58 C63 119.1(6) . .
C63 C58 C57 120.1(6) . .
C58 C59 H59 119.8 . .
C58 C59 C60 120.4(6) . .
C60 C59 H59 119.8 . .
C59 C60 H60 119.8 . .
C61 C60 C59 120.4(7) . .
C61 C60 H60 119.8 . .
C60 C61 H61 119.6 . .
C60 C61 C62 120.7(6) . .
C62 C61 H61 119.6 . .
C61 C62 C63 118.9(6) . .
C61 C62 C64 121.4(5) . .
C63 C62 C64 119.7(5) . .
C58 C63 C62 120.5(6) . .
C58 C63 H63 119.8 . .
C62 C63 H63 119.8 . .
N16 C64 C62 112.1(5) . .
N16 C64 H64A 109.2 . .
N16 C64 H64B 109.2 . .
C62 C64 H64A 109.2 . .
C62 C64 H64B 109.2 . .
H64A C64 H64B 107.9 . .
O4 C65 N16 129.8(6) . .
O4 C65 C66 117.6(5) . .
N16 C65 C66 112.6(5) . .
N17 C66 C65 113.8(5) . .
N17 C66 C67 120.6(6) . .
C67 C66 C65 125.6(6) . .
C66 C67 H67 120.6 . .
C66 C67 C68 118.8(7) . .
C68 C67 H67 120.6 . .
C67 C68 H68 120.1 . .
C69 C68 C67 119.8(6) . .
C69 C68 H68 120.1 . .
C68 C69 H69 120.8 . .
C68 C69 C70 118.5(7) . .
C70 C69 H69 120.8 . .
N17 C70 C69 120.0(7) . .
N17 C70 C71 111.5(5) . .
C69 C70 C71 128.5(7) . .
N18 C71 C70 116.6(6) . .
C72 C71 N18 106.9(7) . .
C72 C71 C70 136.5(7) . .
N20 C72 C71 105.5(6) . .
N20 C72 H72 127.3 . .
C71 C72 H72 127.3 . .
N20 C73 H73 108.0 . .
N20 C73 C74 110.4(8) . .
N20 C73 C75 108.7(8) . .
C74 C73 H73 108.0 . .
C74 C73 C75 113.7(8) . .
C75 C73 H73 108.0 . .
C73 C74 H74A 109.5 . .
C73 C74 H74B 109.5 . .
C73 C74 H74C 109.5 . .
H74A C74 H74B 109.5 . .
H74A C74 H74C 109.5 . .
H74B C74 H74C 109.5 . .
C76 C75 C73 123.1(12) . .
C76 C75 C80 116.9(14) . .
C80 C75 C73 119.7(13) . .
C75 C76 H76 120.1 . .
C75 C76 C77 119.7(16) . .
C77 C76 H76 120.1 . .
C76 C77 H77 120.3 . .
C78 C77 C76 119.3(19) . .
C78 C77 H77 120.3 . .
C77 C78 H78 117.4 . .
C77 C78 C79 125(2) . .
C79 C78 H78 117.4 . .
C78 C79 H79 122.4 . .
C78 C79 C80 115(2) . .
C80 C79 H79 122.4 . .
C75 C80 C79 122.6(18) . .
C75 C80 H80 118.7 . .
C79 C80 H80 118.7 . .
O7 Cu3 N33 150.22(18) . .
N23 Cu3 O7 93.0(2) . .
N23 Cu3 N33 83.9(2) . .
N24 Cu3 O7 102.13(19) . .
N24 Cu3 N23 78.6(2) . .
N24 Cu3 N25 80.9(2) . .
N24 Cu3 N33 106.22(19) . .
N24 Cu3 N34 175.1(2) . .
N25 Cu3 O7 90.2(2) . .
N25 Cu3 N23 159.4(2) . .
N25 Cu3 N33 103.0(2) . .
N25 Cu3 N34 102.97(19) . .
N34 Cu3 O7 75.05(17) . .
N34 Cu3 N23 97.5(2) . .
N34 Cu3 N33 76.01(18) . .
O6 Cu4 N28 150.47(18) 2_656 2_656
N27 Cu4 O6 75.53(18) 2_656 2_656
N27 Cu4 N28 75.5(2) 2_656 2_656
N27 Cu4 N38 101.2(2) 2_656 .
N36 Cu4 O6 93.55(19) . 2_656
N36 Cu4 N27 100.7(2) . 2_656
N36 Cu4 N28 97.5(2) . 2_656
N36 Cu4 N38 157.6(2) . .
N37 Cu4 O6 105.5(2) . 2_656
N37 Cu4 N27 178.7(2) . 2_656
N37 Cu4 N28 103.3(2) . 2_656
N37 Cu4 N36 80.1(2) . .
N37 Cu4 N38 78.1(3) . .
N38 Cu4 O6 87.2(2) . 2_656
N38 Cu4 N28 92.6(2) . 2_656
C105 O6 Cu4 109.1(4) . 2_656
C136 O7 Cu3 109.7(4) . .
N22 N21 C87 118.7(7) . .
C89 N21 N22 112.7(6) . .
C89 N21 C87 128.0(7) . .
N23 N22 N21 103.9(6) . .
N22 N23 Cu3 135.3(4) . .
N22 N23 C90 111.3(5) . .
C90 N23 Cu3 112.4(5) . .
C91 N24 Cu3 121.3(5) . .
C91 N24 C95 122.3(6) . .
C95 N24 Cu3 116.4(4) . .
C96 N25 Cu3 115.9(4) . .
C96 N25 C97 118.9(5) . .
C97 N25 Cu3 125.2(4) . .
C104 N26 H26 118.3 . .
C105 N26 H26 118.3 . .
C105 N26 C104 123.3(5) . .
C106 N27 Cu4 119.2(4) . 2_656
C106 N27 C110 119.5(5) . .
C110 N27 Cu4 121.3(4) . 2_656
N29 N28 Cu4 144.8(4) . 2_656
N29 N28 C111 108.5(6) . .
C111 N28 Cu4 106.0(4) . 2_656
N28 N29 N30 107.1(5) . .
N29 N30 C112 110.5(6) . .
N29 N30 C113 120.7(6) . .
C112 N30 C113 128.8(6) . .
N32 N31 C127 120.0(5) . .
C129 N31 N32 110.3(5) . .
C129 N31 C127 129.7(5) . .
N33 N32 N31 106.6(5) . .
N32 N33 Cu3 144.9(4) . .
N32 N33 C130 108.8(5) . .
C130 N33 Cu3 106.3(4) . .
C131 N34 Cu3 121.0(4) . .
C131 N34 C135 119.7(5) . .
C135 N34 Cu3 119.3(4) . .
C136 N35 H35 118.9 . .
C136 N35 C137 122.1(5) . .
C137 N35 H35 118.9 . .
C144 N36 Cu4 125.4(4) . .
C145 N36 Cu4 116.2(4) . .
C145 N36 C144 118.3(5) . .
C146 N37 Cu4 116.8(5) . .
C146 N37 C150 122.2(6) . .
C150 N37 Cu4 120.9(6) . .
N39 N38 Cu4 138.0(6) . .
N39 N38 C151 110.4(7) . .
C151 N38 Cu4 111.4(5) . .
N38 N39 N40 104.6(8) . .
N39 N40 C153 122.0(10) . .
C152 N40 N39 112.9(8) . .
C152 N40 C153 124.1(9) . .
C82 C81 H81 119.1 . .
C86 C81 H81 119.1 . .
C86 C81 C82 121.8(14) . .
C81 C82 H82 120.4 . .
C83 C82 C81 119.1(16) . .
C83 C82 H82 120.4 . .
C82 C83 H83 120.4 . .
C82 C83 C84 119.1(16) . .
C84 C83 H83 120.4 . .
C83 C84 H84 121.3 . .
C85 C84 C83 117.3(14) . .
C85 C84 H84 121.3 . .
C84 C85 H85 116.5 . .
C84 C85 C86 127.0(15) . .
C86 C85 H85 116.5 . .
C81 C86 C87 122.5(11) . .
C85 C86 C81 115.6(14) . .
C85 C86 C87 121.9(11) . .
N21 C87 C86 108.4(7) . .
N21 C87 H87 104.7 . .
C86 C87 H87 104.7 . .
C88 C87 N21 111.3(8) . .
C88 C87 C86 121.5(12) . .
C88 C87 H87 104.7 . .
C87 C88 H88A 109.5 . .
C87 C88 H88B 109.5 . .
C87 C88 H88C 109.5 . .
H88A C88 H88B 109.5 . .
H88A C88 H88C 109.5 . .
H88B C88 H88C 109.5 . .
N21 C89 H89 127.6 . .
N21 C89 C90 104.7(6) . .
C90 C89 H89 127.6 . .
N23 C90 C89 107.3(7) . .
N23 C90 C91 117.2(6) . .
C89 C90 C91 135.4(7) . .
N24 C91 C90 110.2(6) . .
N24 C91 C92 120.6(7) . .
C92 C91 C90 129.2(6) . .
C91 C92 H92 120.7 . .
C91 C92 C93 118.6(6) . .
C93 C92 H92 120.7 . .
C92 C93 H93 120.2 . .
C92 C93 C94 119.6(7) . .
C94 C93 H93 120.2 . .
C93 C94 H94 120.7 . .
C95 C94 C93 118.7(7) . .
C95 C94 H94 120.7 . .
N24 C95 C94 120.1(6) . .
N24 C95 C96 112.8(6) . .
C94 C95 C96 127.1(7) . .
O5 C96 N25 128.6(5) . .
O5 C96 C95 117.4(6) . .
N25 C96 C95 114.0(6) . .
N25 C97 H97A 109.1 . .
N25 C97 H97B 109.1 . .
N25 C97 C98 112.5(5) . .
H97A C97 H97B 107.8 . .
C98 C97 H97A 109.1 . .
C98 C97 H97B 109.1 . .
C99 C98 C97 119.4(6) . .
C99 C98 C103 117.7(6) . .
C103 C98 C97 122.9(6) . .
C98 C99 H99 119.2 . .
C98 C99 C100 121.5(6) . .
C100 C99 H99 119.2 . .
C99 C100 H100 120.3 . .
C101 C100 C99 119.4(6) . .
C101 C100 H100 120.3 . .
C100 C101 H101 119.8 . .
C102 C101 C100 120.5(6) . .
C102 C101 H101 119.8 . .
C101 C102 C103 119.3(5) . .
C101 C102 C104 120.9(5) . .
C103 C102 C104 119.7(5) . .
C98 C103 C102 121.5(6) . .
C98 C103 H103 119.2 . .
C102 C103 H103 119.2 . .
N26 C104 C102 111.1(5) . .
N26 C104 H10A 109.4 . .
N26 C104 H10B 109.4 . .
C102 C104 H10A 109.4 . .
C102 C104 H10B 109.4 . .
H10A C104 H10B 108.0 . .
O6 C105 N26 124.3(6) . .
O6 C105 C106 119.8(6) . .
N26 C105 C106 115.9(5) . .
N27 C106 C105 114.5(5) . .
N27 C106 C107 120.9(6) . .
C107 C106 C105 124.6(6) . .
C106 C107 H107 120.4 . .
C108 C107 C106 119.2(6) . .
C108 C107 H107 120.4 . .
C107 C108 H108 120.0 . .
C109 C108 C107 120.0(6) . .
C109 C108 H108 120.0 . .
C108 C109 H109 120.6 . .
C108 C109 C110 118.9(6) . .
C110 C109 H109 120.6 . .
N27 C110 C109 121.5(6) . .
N27 C110 C111 116.3(5) . .
C109 C110 C111 122.1(6) . .
N28 C111 C110 120.5(6) . .
N28 C111 C112 109.3(6) . .
C112 C111 C110 130.1(6) . .
N30 C112 C111 104.5(6) . .
N30 C112 H112 127.7 . .
C111 C112 H112 127.7 . .
N30 C113 H113 107.2 . .
N30 C113 C115 106.7(8) . .
C114 C113 N30 112.1(7) . .
C114 C113 H113 107.2 . .
C114 C113 C115 116.1(7) . .
C115 C113 H113 107.2 . .
C113 C114 H11A 109.5 . .
C113 C114 H11B 109.5 . .
C113 C114 H11C 109.5 . .
H11A C114 H11B 109.5 . .
H11A C114 H11C 109.5 . .
H11B C114 H11C 109.5 . .
C116 C115 C113 118.7(8) . .
C116 C115 C120 119.9(9) . .
C120 C115 C113 121.3(7) . .
C115 C116 H116 120.1 . .
C117 C116 C115 119.7(11) . .
C117 C116 H116 120.1 . .
C116 C117 H117 118.2 . .
C116 C117 C118 123.6(11) . .
C118 C117 H117 118.2 . .
C117 C118 H118 121.2 . .
C117 C118 C119 117.7(10) . .
C119 C118 H118 121.2 . .
C118 C119 H119 120.9 . .
C120 C119 C118 118.2(11) . .
C120 C119 H119 120.9 . .
C115 C120 H120 119.6 . .
C119 C120 C115 120.8(9) . .
C119 C120 H120 119.6 . .
C122 C121 H121 119.6 . .
C122 C121 C126 120.8(7) . .
C126 C121 H121 119.6 . .
C121 C122 H122 119.7 . .
C121 C122 C123 120.5(7) . .
C123 C122 H122 119.7 . .
C122 C123 H123 120.3 . .
C124 C123 C122 119.4(7) . .
C124 C123 H123 120.3 . .
C123 C124 H124 120.3 . .
C123 C124 C125 119.4(7) . .
C125 C124 H124 120.3 . .
C124 C125 H125 119.4 . .
C126 C125 C124 121.1(6) . .
C126 C125 H125 119.4 . .
C121 C126 C125 118.7(7) . .
C121 C126 C127 122.6(6) . .
C125 C126 C127 118.6(6) . .
N31 C127 C126 109.0(5) . .
N31 C127 H127 108.0 . .
N31 C127 C128 108.4(5) . .
C126 C127 H127 108.0 . .
C126 C127 C128 115.2(6) . .
C128 C127 H127 108.0 . .
C127 C128 H12A 109.5 . .
C127 C128 H12B 109.5 . .
C127 C128 H12C 109.5 . .
H12A C128 H12B 109.5 . .
H12A C128 H12C 109.5 . .
H12B C128 H12C 109.5 . .
N31 C129 H129 127.4 . .
N31 C129 C130 105.2(5) . .
C130 C129 H129 127.4 . .
N33 C130 C131 120.3(5) . .
C129 C130 N33 109.2(5) . .
C129 C130 C131 130.5(6) . .
N34 C131 C130 116.4(5) . .
N34 C131 C132 121.3(5) . .
C132 C131 C130 122.3(5) . .
C131 C132 H132 120.1 . .
C133 C132 C131 119.8(6) . .
C133 C132 H132 120.1 . .
C132 C133 H133 120.6 . .
C132 C133 C134 118.7(6) . .
C134 C133 H133 120.6 . .
C133 C134 H134 120.4 . .
C133 C134 C135 119.1(6) . .
C135 C134 H134 120.4 . .
N34 C135 C134 121.4(5) . .
N34 C135 C136 114.2(5) . .
C134 C135 C136 124.4(5) . .
O7 C136 N35 124.1(6) . .
O7 C136 C135 119.3(5) . .
N35 C136 C135 116.6(5) . .
N35 C137 H13A 109.3 . .
N35 C137 H13B 109.3 . .
N35 C137 C138 111.5(5) . .
H13A C137 H13B 108.0 . .
C138 C137 H13A 109.3 . .
C138 C137 H13B 109.3 . .
C139 C138 C137 122.2(6) . .
C139 C138 C143 118.4(6) . .
C143 C138 C137 119.4(5) . .
C138 C139 H139 119.7 . .
C138 C139 C140 120.5(6) . .
C140 C139 H139 119.7 . .
C139 C140 H140 119.3 . .
C141 C140 C139 121.4(7) . .
C141 C140 H140 119.3 . .
C140 C141 H141 120.2 . .
C140 C141 C142 119.5(6) . .
C142 C141 H141 120.2 . .
C141 C142 C144 120.1(6) . .
C143 C142 C141 119.5(6) . .
C143 C142 C144 120.4(6) . .
C138 C143 H143 119.6 . .
C142 C143 C138 120.7(6) . .
C142 C143 H143 119.6 . .
N36 C144 C142 112.0(5) . .
N36 C144 H14A 109.2 . .
N36 C144 H14B 109.2 . .
C142 C144 H14A 109.2 . .
C142 C144 H14B 109.2 . .
H14A C144 H14B 107.9 . .
O8 C145 N36 128.8(6) . .
O8 C145 C146 118.3(5) . .
N36 C145 C146 112.8(5) . .
N37 C146 C145 113.9(5) . .
N37 C146 C147 122.1(7) . .
C147 C146 C145 124.0(7) . .
C146 C147 H147 121.7 . .
C146 C147 C148 116.6(8) . .
C148 C147 H147 121.7 . .
C147 C148 H148 119.9 . .
C149 C148 C147 120.1(7) . .
C149 C148 H148 119.9 . .
C148 C149 H149 120.2 . .
C148 C149 C150 119.5(9) . .
C150 C149 H149 120.2 . .
N37 C150 C149 119.3(9) . .
N37 C150 C151 111.4(7) . .
C149 C150 C151 129.3(9) . .
N38 C151 C150 118.1(7) . .
N38 C151 C152 109.6(9) . .
C152 C151 C150 131.9(9) . .
N40 C152 C151 102.5(8) . .
N40 C152 H152 128.8 . .
C151 C152 H152 128.8 . .
N40 C153 H153 106.7 . .
N40 C153 C155 104.8(10) . .
C154 C153 N40 108.0(11) . .
C154 C153 H153 106.7 . .
C154 C153 C155 122.9(14) . .
C155 C153 H153 106.7 . .
C153 C154 H15A 109.5 . .
C153 C154 H15B 109.5 . .
C153 C154 H15C 109.5 . .
H15A C154 H15B 109.5 . .
H15A C154 H15C 109.5 . .
H15B C154 H15C 109.5 . .
C156 C155 C153 121.4(13) . .
C156 C155 C160 120.2(15) . .
C160 C155 C153 118.3(11) . .
C155 C156 H156 120.7 . .
C155 C156 C157 118.6(16) . .
C157 C156 H156 120.7 . .
C156 C157 H157 120.5 . .
C158 C157 C156 119.0(16) . .
C158 C157 H157 120.5 . .
C157 C158 H158 117.3 . .
C157 C158 C159 125(2) . .
C159 C158 H158 117.3 . .
C158 C159 H159 120.9 . .
C158 C159 C160 118.3(19) . .
C160 C159 H159 120.9 . .
C155 C160 C159 118.1(15) . .
C155 C160 H160 120.9 . .
C159 C160 H160 120.9 . .
F19 P3 F21 85.2(5) . .
F19 P3 F22 90.1(4) . .
F20 P3 F19 90.7(4) . .
F20 P3 F21 87.8(6) . .
F20 P3 F22 175.5(5) . .
F20 P3 F24 92.5(7) . .
F22 P3 F21 87.9(5) . .
F23 P3 F19 92.8(4) . .
F23 P3 F20 95.6(5) . .
F23 P3 F21 176.1(6) . .
F23 P3 F22 88.8(4) . .
F23 P3 F24 92.8(6) . .
F24 P3 F19 173.3(7) . .
F24 P3 F21 89.1(6) . .
F24 P3 F22 86.3(7) . .
F7 P2 F8 95.9(7) . .
F7 P2 F9 90.5(6) . .
F7 P2 F10 86.8(8) . .
F7 P2 F11 94.1(7) . .
F7 P2 F12 177.6(8) . .
F8 P2 F9 91.8(5) . .
F8 P2 F10 177.3(7) . .
F8 P2 F11 91.7(6) . .
F8 P2 F12 86.4(4) . .
F9 P2 F10 88.8(6) . .
F9 P2 F11 173.8(9) . .
F9 P2 F12 90.0(6) . .
F11 P2 F10 87.5(7) . .
F11 P2 F12 85.2(7) . .
F12 P2 F10 90.9(7) . .
F1 P1 F3 87.5(4) . .
F2 P1 F1 85.4(5) . .
F2 P1 F3 92.2(10) . .
F4 P1 F1 93.9(5) . .
F4 P1 F2 177.7(10) . .
F4 P1 F3 85.6(6) . .
F4 P1 F6 89.7(7) . .
F5 P1 F1 94.4(6) . .
F5 P1 F2 80.9(10) . .
F5 P1 F3 172.7(10) . .
F5 P1 F4 101.3(8) . .
F5 P1 F6 88.7(8) . .
F6 P1 F1 174.7(8) . .
F6 P1 F2 90.9(6) . .
F6 P1 F3 88.9(8) . .
F13 P4 F14 83.9(4) . .
F13 P4 F15 91.2(6) . .
F13 P4 F16 95.5(4) . .
F13 P4 F17 88.4(5) . .
F15 P4 F14 87.4(6) . .
F15 P4 F16 91.0(5) . .
F15 P4 F17 178.4(5) . .
F16 P4 F14 178.3(6) . .
F16 P4 F17 90.6(5) . .
F17 P4 F14 91.0(6) . .
F18 P4 F13 176.5(6) . .
F18 P4 F14 92.8(5) . .
F18 P4 F15 87.3(7) . .
F18 P4 F16 87.7(4) . .
F18 P4 F17 92.9(7) . .
C162 C161 H161 125.8 . .
C162 C161 C166 108(3) . .
C166 C161 H161 125.8 . .
C161 C162 H162 119.4 . .
C161 C162 C163 121(3) . .
C163 C162 H162 119.4 . .
C162 C163 H163 111.5 . .
C162 C163 C164 137(3) . .
C164 C163 H163 111.5 . .
C163 C164 H164 131.1 . .
C165 C164 C163 98(3) . .
C165 C164 H164 131.1 . .
C164 C165 H165 113.9 . .
C164 C165 C166 132(3) . .
C166 C165 H165 113.9 . .
C161 C166 C165 123(3) . .
C167 C166 C161 121(3) . .
C167 C166 C165 114(3) . .
C166 C167 H16A 109.5 . .
C166 C167 H16B 109.5 . .
C166 C167 H16C 109.5 . .
H16A C167 H16B 109.5 . .
H16A C167 H16C 109.5 . .
H16B C167 H16C 109.5 . .
C190 C189 H189 120.0 . .
C194 C189 H189 120.0 . .
C194 C189 C190 120.1(14) . .
C189 C190 H190 119.1 . .
C191 C190 C189 121.7(16) . .
C191 C190 H190 119.1 . .
C190 C191 H191 122.5 . .
C190 C191 C192 115(2) . .
C192 C191 H191 122.5 . .
C191 C192 H192 118.7 . .
C191 C192 C193 122.6(17) . .
C193 C192 H192 118.7 . .
C192 C193 H193 122.0 . .
C194 C193 C192 116(2) . .
C194 C193 H193 122.0 . .
C189 C194 C195 120.2(17) . .
C193 C194 C189 124(2) . .
C193 C194 C195 115(2) . .
C194 C195 H19A 109.5 . .
C194 C195 H19B 109.5 . .
C194 C195 H19C 109.5 . .
H19A C195 H19B 109.5 . .
H19A C195 H19C 109.5 . .
H19B C195 H19C 109.5 . .
C183 C182 H182 120.5 . .
C187 C182 H182 120.5 . .
C187 C182 C183 119.1(16) . .
C182 C183 H183 117.4 . .
C182 C183 C184 125.1(16) . .
C184 C183 H183 117.4 . .
C183 C184 H184 122.3 . .
C183 C184 C185 115.5(16) . .
C185 C184 H184 122.3 . .
C184 C185 H185 120.8 . .
C186 C185 C184 118.4(16) . .
C186 C185 H185 120.8 . .
C185 C186 H186 119.0 . .
C185 C186 C187 121.9(15) . .
C187 C186 H186 119.0 . .
C182 C187 C186 119.8(16) . .
C182 C187 C188 119.5(17) . .
C186 C187 C188 120.7(17) . .
C187 C188 H18A 109.5 . .
C187 C188 H18B 109.5 . .
C187 C188 H18C 109.5 . .
H18A C188 H18B 109.5 . .
H18A C188 H18C 109.5 . .
H18B C188 H18C 109.5 . .
C169 C168 H168 119.4 . .
C169 C168 C173 121(2) . .
C173 C168 H168 119.4 . .
C168 C169 H169 119.5 . .
C168 C169 C170 121(2) . .
C170 C169 H169 119.5 . .
C169 C170 H170 119.3 . .
C171 C170 C169 121(2) . .
C171 C170 H170 119.3 . .
C170 C171 H171 122.8 . .
C170 C171 C172 114(2) . .
C172 C171 H171 122.8 . .
C171 C172 H172 116.4 . .
C173 C172 C171 127(2) . .
C173 C172 H172 116.4 . .
C168 C173 C172 115(2) . .
C168 C173 C174 126(2) . .
C172 C173 C174 117(2) . .
C173 C174 H17C 109.5 . .
C173 C174 H17D 109.5 . .
C173 C174 H17E 109.5 . .
H17C C174 H17D 109.5 . .
H17C C174 H17E 109.5 . .
H17D C174 H17E 109.5 . .
C176 C175 H175 122.5 . .
C180 C175 H175 122.5 . .
C180 C175 C176 115.1(16) . .
C175 C176 H176 115.8 . .
C177 C176 C175 128.3(18) . .
C177 C176 H176 115.8 . .
C176 C177 H177 122.4 . .
C178 C177 C176 115.2(17) . .
C178 C177 H177 122.4 . .
C177 C178 H178 121.4 . .
C177 C178 C179 117.3(18) . .
C179 C178 H178 121.4 . .
C178 C179 H179 116.4 . .
C180 C179 C178 127.3(18) . .
C180 C179 H179 116.4 . .
C175 C180 C181 121.4(14) . .
C179 C180 C175 116.4(15) . .
C179 C180 C181 122.2(15) . .
C180 C181 H18D 109.5 . .
C180 C181 H18E 109.5 . .
C180 C181 H18F 109.5 . .
H18D C181 H18E 109.5 . .
H18D C181 H18F 109.5 . .
H18E C181 H18F 109.5 . .
C197 C196 H196 118.7 . .
C197 C196 C201 122.7(19) . .
C201 C196 H196 118.7 . .
C196 C197 H197 120.3 . .
C196 C197 C198 119(2) . .
C198 C197 H197 120.3 . .
C197 C198 H198 120.2 . .
C197 C198 C199 120(2) . .
C199 C198 H198 120.2 . .
C198 C199 H199 119.5 . .
C198 C199 C200 121(2) . .
C200 C199 H199 119.5 . .
C199 C200 H200 120.8 . .
C201 C200 C199 118(2) . .
C201 C200 H200 120.8 . .
C196 C201 C200 118.1(19) . .
C196 C201 C202 117.1(16) . .
C200 C201 C202 124.5(17) . .
C201 C202 H20A 109.5 . .
C201 C202 H20B 109.5 . .
C201 C202 H20C 109.5 . .
H20A C202 H20B 109.5 . .
H20A C202 H20C 109.5 . .
H20B C202 H20C 109.5 . .

loop_
_geom_bond_atom_site_label_1
_geom_bond_atom_site_label_2
_geom_bond_distance
_geom_bond_site_symmetry_2
Cu1 O3 2.345(5) .
Cu1 N3 2.055(5) .
Cu1 N4 1.960(5) .
Cu1 N5 1.973(5) .
Cu1 N13 2.364(5) .
Cu1 N14 2.025(5) .
Cu2 O2 2.332(4) 2_556
Cu2 N7 2.046(4) 2_556
Cu2 N8 2.387(6) 2_556
Cu2 N16 1.999(5) .
Cu2 N17 1.959(5) .
Cu2 N18 2.083(5) .
O1 C16 1.251(8) .
O2 Cu2 2.332(4) 2_556
O2 C25 1.250(7) .
O3 C56 1.236(8) .
O4 C65 1.261(8) .
N1 N2 1.328(8) .
N1 C7 1.487(9) .
N1 C9 1.357(11) .
N2 N3 1.314(8) .
N3 C10 1.358(8) .
N4 C11 1.331(8) .
N4 C15 1.329(8) .
N5 C16 1.334(8) .
N5 C17 1.457(8) .
N6 H6 0.8800 .
N6 C24 1.469(8) .
N6 C25 1.302(8) .
N7 Cu2 2.046(4) 2_556
N7 C26 1.363(8) .
N7 C30 1.333(8) .
N8 Cu2 2.387(6) 2_556
N8 N9 1.294(9) .
N8 C31 1.365(8) .
N9 N10 1.341(9) .
N10 C32 1.366(9) .
N10 C34 1.485(12) .
N11 N12 1.353(8) .
N11 C47 1.488(9) .
N11 C49 1.354(8) .
N12 N13 1.302(8) .
N13 C50 1.351(8) .
N14 C51 1.335(8) .
N14 C55 1.352(8) .
N15 H15 0.8800 .
N15 C56 1.323(8) .
N15 C57 1.472(8) .
N16 C64 1.480(7) .
N16 C65 1.303(7) .
N17 C66 1.312(8) .
N17 C70 1.341(8) .
N18 N19 1.313(8) .
N18 C71 1.371(9) .
N19 N20 1.341(8) .
N20 C72 1.355(11) .
N20 C73 1.466(10) .
C1 H1 0.9500 .
C1 C2 1.439(18) .
C1 C6 1.375(15) .
C2 H2 0.9500 .
C2 C3 1.400(19) .
C3 H3 0.9500 .
C3 C4 1.41(2) .
C4 H4 0.9500 .
C4 C5 1.35(2) .
C5 H5 0.9500 .
C5 C6 1.391(15) .
C6 C7 1.507(15) .
C7 H7 1.0000 .
C7 C8 1.501(15) .
C8 H8A 0.9800 .
C8 H8B 0.9800 .
C8 H8C 0.9800 .
C9 H9 0.9500 .
C9 C10 1.370(10) .
C10 C11 1.468(9) .
C11 C12 1.379(9) .
C12 H12 0.9500 .
C12 C13 1.370(11) .
C13 H13 0.9500 .
C13 C14 1.424(11) .
C14 H14 0.9500 .
C14 C15 1.361(9) .
C15 C16 1.518(9) .
C17 H17A 0.9900 .
C17 H17B 0.9900 .
C17 C18 1.501(10) .
C18 C19 1.413(9) .
C18 C23 1.390(10) .
C19 H19 0.9500 .
C19 C20 1.392(9) .
C20 C21 1.387(9) .
C20 C24 1.530(9) .
C21 H21 0.9500 .
C21 C22 1.375(11) .
C22 H22 0.9500 .
C22 C23 1.374(11) .
C23 H23 0.9500 .
C24 H24A 0.9900 .
C24 H24B 0.9900 .
C25 C26 1.509(8) .
C26 C27 1.372(9) .
C27 H27 0.9500 .
C27 C28 1.394(9) .
C28 H28 0.9500 .
C28 C29 1.370(9) .
C29 H29 0.9500 .
C29 C30 1.388(8) .
C30 C31 1.462(9) .
C31 C32 1.362(10) .
C32 H32 0.9500 .
C33 H33A 0.9800 .
C33 H33B 0.9800 .
C33 H33C 0.9800 .
C33 C34 1.40(2) .
C34 H34 1.0000 .
C34 C35 1.521(17) .
C35 C36 1.392(15) .
C35 C40 1.334(16) .
C36 H36 0.9500 .
C36 C37 1.410(11) .
C37 H37 0.9500 .
C37 C38 1.423(11) .
C38 H38 0.9500 .
C38 C39 1.411(12) .
C39 H39 0.9500 .
C39 C40 1.412(12) .
C40 H40 0.9500 .
C41 H41 0.9500 .
C41 C42 1.389(11) .
C41 C46 1.381(10) .
C42 H42 0.9500 .
C42 C43 1.365(12) .
C43 H43 0.9500 .
C43 C44 1.412(14) .
C44 H44 0.9500 .
C44 C45 1.376(13) .
C45 H45 0.9500 .
C45 C46 1.379(11) .
C46 C47 1.511(9) .
C47 H47 1.0000 .
C47 C48 1.518(11) .
C48 H48A 0.9800 .
C48 H48B 0.9800 .
C48 H48C 0.9800 .
C49 H49 0.9500 .
C49 C50 1.368(9) .
C50 C51 1.469(9) .
C51 C52 1.374(9) .
C52 H52 0.9500 .
C52 C53 1.395(9) .
C53 H53 0.9500 .
C53 C54 1.387(10) .
C54 H54 0.9500 .
C54 C55 1.377(9) .
C55 C56 1.530(8) .
C57 H57A 0.9900 .
C57 H57B 0.9900 .
C57 C58 1.516(8) .
C58 C59 1.370(10) .
C58 C63 1.398(8) .
C59 H59 0.9500 .
C59 C60 1.406(11) .
C60 H60 0.9500 .
C60 C61 1.365(11) .
C61 H61 0.9500 .
C61 C62 1.381(9) .
C62 C63 1.414(8) .
C62 C64 1.497(9) .
C63 H63 0.9500 .
C64 H64A 0.9900 .
C64 H64B 0.9900 .
C65 C66 1.518(8) .
C66 C67 1.386(9) .
C67 H67 0.9500 .
C67 C68 1.393(11) .
C68 H68 0.9500 .
C68 C69 1.372(13) .
C69 H69 0.9500 .
C69 C70 1.402(9) .
C70 C71 1.453(11) .
C71 C72 1.367(10) .
C72 H72 0.9500 .
C73 H73 1.0000 .
C73 C74 1.520(13) .
C73 C75 1.522(15) .
C74 H74A 0.9800 .
C74 H74B 0.9800 .
C74 H74C 0.9800 .
C75 C76 1.348(19) .
C75 C80 1.35(2) .
C76 H76 0.9500 .
C76 C77 1.43(2) .
C77 H77 0.9500 .
C77 C78 1.26(2) .
C78 H78 0.9500 .
C78 C79 1.32(3) .
C79 H79 0.9500 .
C79 C80 1.42(2) .
C80 H80 0.9500 .
Cu3 O7 2.358(5) .
Cu3 N23 2.058(5) .
Cu3 N24 1.958(5) .
Cu3 N25 1.984(5) .
Cu3 N33 2.401(5) .
Cu3 N34 2.036(5) .
Cu4 O6 2.343(5) 2_656
Cu4 N27 2.034(5) 2_656
Cu4 N28 2.425(6) 2_656
Cu4 N36 2.003(5) .
Cu4 N37 1.965(5) .
Cu4 N38 2.098(6) .
O5 C96 1.259(8) .
O6 Cu4 2.343(5) 2_656
O6 C105 1.243(8) .
O7 C136 1.215(8) .
O8 C145 1.254(8) .
N21 N22 1.379(8) .
N21 C87 1.488(11) .
N21 C89 1.317(11) .
N22 N23 1.302(8) .
N23 C90 1.360(9) .
N24 C91 1.329(8) .
N24 C95 1.341(9) .
N25 C96 1.314(9) .
N25 C97 1.464(6) .
N26 H26 0.8800 .
N26 C104 1.450(8) .
N26 C105 1.329(8) .
N27 Cu4 2.034(5) 2_656
N27 C106 1.346(8) .
N27 C110 1.355(8) .
N28 Cu4 2.425(6) 2_656
N28 N29 1.329(9) .
N28 C111 1.357(8) .
N29 N30 1.353(9) .
N30 C112 1.363(9) .
N30 C113 1.495(11) .
N31 N32 1.365(7) .
N31 C127 1.482(8) .
N31 C129 1.344(8) .
N32 N33 1.315(7) .
N33 C130 1.355(8) .
N34 C131 1.338(8) .
N34 C135 1.348(8) .
N35 H35 0.8800 .
N35 C136 1.337(8) .
N35 C137 1.470(8) .
N36 C144 1.455(8) .
N36 C145 1.308(8) .
N37 C146 1.310(10) .
N37 C150 1.325(11) .
N38 N39 1.297(9) .
N38 C151 1.354(11) .
N39 N40 1.362(10) .
N40 C152 1.353(15) .
N40 C153 1.477(15) .
C81 H81 0.9500 .
C81 C82 1.41(2) .
C81 C86 1.360(18) .
C82 H82 0.9500 .
C82 C83 1.36(2) .
C83 H83 0.9500 .
C83 C84 1.42(2) .
C84 H84 0.9500 .
C84 C85 1.31(2) .
C85 H85 0.9500 .
C85 C86 1.352(17) .
C86 C87 1.529(18) .
C87 H87 1.0000 .
C87 C88 1.449(17) .
C88 H88A 0.9800 .
C88 H88B 0.9800 .
C88 H88C 0.9800 .
C89 H89 0.9500 .
C89 C90 1.372(10) .
C90 C91 1.460(11) .
C91 C92 1.381(10) .
C92 H92 0.9500 .
C92 C93 1.383(13) .
C93 H93 0.9500 .
C93 C94 1.407(11) .
C94 H94 0.9500 .
C94 C95 1.372(10) .
C95 C96 1.504(8) .
C97 H97A 0.9900 .
C97 H97B 0.9900 .
C97 C98 1.477(9) .
C98 C99 1.391(9) .
C98 C103 1.393(8) .
C99 H99 0.9500 .
C99 C100 1.393(10) .
C100 H100 0.9500 .
C100 C101 1.385(10) .
C101 H101 0.9500 .
C101 C102 1.382(8) .
C102 C103 1.394(8) .
C102 C104 1.508(8) .
C103 H103 0.9500 .
C104 H10A 0.9900 .
C104 H10B 0.9900 .
C105 C106 1.501(9) .
C106 C107 1.389(8) .
C107 H107 0.9500 .
C107 C108 1.385(10) .
C108 H108 0.9500 .
C108 C109 1.361(10) .
C109 H109 0.9500 .
C109 C110 1.390(9) .
C110 C111 1.455(9) .
C111 C112 1.366(11) .
C112 H112 0.9500 .
C113 H113 1.0000 .
C113 C114 1.464(15) .
C113 C115 1.541(13) .
C114 H11A 0.9800 .
C114 H11B 0.9800 .
C114 H11C 0.9800 .
C115 C116 1.371(12) .
C115 C120 1.408(11) .
C116 H116 0.9500 .
C116 C117 1.312(17) .
C117 H117 0.9500 .
C117 C118 1.40(2) .
C118 H118 0.9500 .
C118 C119 1.43(2) .
C119 H119 0.9500 .
C119 C120 1.366(13) .
C120 H120 0.9500 .
C121 H121 0.9500 .
C121 C122 1.374(12) .
C121 C126 1.381(10) .
C122 H122 0.9500 .
C122 C123 1.403(13) .
C123 H123 0.9500 .
C123 C124 1.379(11) .
C124 H124 0.9500 .
C124 C125 1.397(10) .
C125 H125 0.9500 .
C125 C126 1.392(10) .
C126 C127 1.505(9) .
C127 H127 1.0000 .
C127 C128 1.522(10) .
C128 H12A 0.9800 .
C128 H12B 0.9800 .
C128 H12C 0.9800 .
C129 H129 0.9500 .
C129 C130 1.350(8) .
C130 C131 1.470(8) .
C131 C132 1.385(9) .
C132 H132 0.9500 .
C132 C133 1.378(9) .
C133 H133 0.9500 .
C133 C134 1.387(9) .
C134 H134 0.9500 .
C134 C135 1.388(9) .
C135 C136 1.525(8) .
C137 H13A 0.9900 .
C137 H13B 0.9900 .
C137 C138 1.485(8) .
C138 C139 1.379(9) .
C138 C143 1.414(9) .
C139 H139 0.9500 .
C139 C140 1.383(10) .
C140 H140 0.9500 .
C140 C141 1.375(11) .
C141 H141 0.9500 .
C141 C142 1.392(9) .
C142 C143 1.392(8) .
C142 C144 1.520(9) .
C143 H143 0.9500 .
C144 H14A 0.9900 .
C144 H14B 0.9900 .
C145 C146 1.515(9) .
C146 C147 1.387(9) .
C147 H147 0.9500 .
C147 C148 1.413(14) .
C148 H148 0.9500 .
C148 C149 1.352(17) .
C149 H149 0.9500 .
C149 C150 1.406(12) .
C150 C151 1.439(14) .
C151 C152 1.357(13) .
C152 H152 0.9500 .
C153 H153 1.0000 .
C153 C154 1.39(2) .
C153 C155 1.526(19) .
C154 H15A 0.9800 .
C154 H15B 0.9800 .
C154 H15C 0.9800 .
C155 C156 1.373(17) .
C155 C160 1.37(2) .
C156 H156 0.9500 .
C156 C157 1.47(2) .
C157 H157 0.9500 .
C157 C158 1.25(2) .
C158 H158 0.9500 .
C158 C159 1.35(2) .
C159 H159 0.9500 .
C159 C160 1.45(3) .
C160 H160 0.9500 .
P3 F19 1.587(6) .
P3 F20 1.539(7) .
P3 F21 1.640(8) .
P3 F22 1.593(8) .
P3 F23 1.533(7) .
P3 F24 1.546(9) .
P2 F7 1.523(10) .
P2 F8 1.563(7) .
P2 F9 1.569(7) .
P2 F10 1.603(11) .
P2 F11 1.583(9) .
P2 F12 1.600(10) .
P1 F1 1.561(6) .
P1 F2 1.552(10) .
P1 F3 1.577(10) .
P1 F4 1.538(7) .
P1 F5 1.467(9) .
P1 F6 1.549(8) .
P4 F13 1.541(6) .
P4 F14 1.583(8) .
P4 F15 1.557(7) .
P4 F16 1.563(7) .
P4 F17 1.565(7) .
P4 F18 1.540(7) .
C161 H161 0.9500 .
C161 C162 1.378(14) .
C161 C166 1.405(14) .
C162 H162 0.9500 .
C162 C163 1.379(14) .
C163 H163 0.9500 .
C163 C164 1.386(14) .
C164 H164 0.9500 .
C164 C165 1.381(14) .
C165 H165 0.9500 .
C165 C166 1.415(14) .
C166 C167 1.40(2) .
C167 H16A 0.9800 .
C167 H16B 0.9800 .
C167 H16C 0.9800 .
C189 H189 0.9500 .
C189 C190 1.43(2) .
C189 C194 1.34(2) .
C190 H190 0.9500 .
C190 C191 1.33(2) .
C191 H191 0.9500 .
C191 C192 1.44(3) .
C192 H192 0.9500 .
C192 C193 1.46(3) .
C193 H193 0.9500 .
C193 C194 1.29(2) .
C194 C195 1.56(3) .
C195 H19A 0.9800 .
C195 H19B 0.9800 .
C195 H19C 0.9800 .
C182 H182 0.9500 .
C182 C183 1.35(2) .
C182 C187 1.32(2) .
C183 H183 0.9500 .
C183 C184 1.38(2) .
C184 H184 0.9500 .
C184 C185 1.46(3) .
C185 H185 0.9500 .
C185 C186 1.34(3) .
C186 H186 0.9500 .
C186 C187 1.43(2) .
C187 C188 1.54(2) .
C188 H18A 0.9800 .
C188 H18B 0.9800 .
C188 H18C 0.9800 .
C168 H168 0.9500 .
C168 C169 1.381(14) .
C168 C173 1.388(14) .
C169 H169 0.9500 .
C169 C170 1.391(14) .
C170 H170 0.9500 .
C170 C171 1.385(14) .
C171 H171 0.9500 .
C171 C172 1.399(14) .
C172 H172 0.9500 .
C172 C173 1.391(14) .
C173 C174 1.45(2) .
C174 H17C 0.9800 .
C174 H17D 0.9800 .
C174 H17E 0.9800 .
C175 H175 0.9500 .
C175 C176 1.397(13) .
C175 C180 1.381(13) .
C176 H176 0.9500 .
C176 C177 1.376(13) .
C177 H177 0.9500 .
C177 C178 1.358(14) .
C178 H178 0.9500 .
C178 C179 1.383(13) .
C179 H179 0.9500 .
C179 C180 1.373(13) .
C180 C181 1.46(2) .
C181 H18D 0.9800 .
C181 H18E 0.9800 .
C181 H18F 0.9800 .
C196 H196 0.9500 .
C196 C197 1.282(13) .
C196 C201 1.307(13) .
C197 H197 0.9500 .
C197 C198 1.290(13) .
C198 H198 0.9500 .
C198 C199 1.305(13) .
C199 H199 0.9500 .
C199 C200 1.321(13) .
C200 H200 0.9500 .
C200 C201 1.317(13) .
C201 C202 1.47(3) .
C202 H20A 0.9800 .
C202 H20B 0.9800 .
C202 H20C 0.9800 .
